data_4101580
loop_
_publ_author_name
'Beavers, Christine M'
'Zuo, Tianming'
'Duchamp, James C'
'Harich, Kim'
'Dorn, Harry C'
'Olmstead, Marilyn M'
'Balch, Alan L'

_publ_section_title
;
 Tb3N@C84: an improbable, egg-shaped endohedral fullerene that violates
 the isolated pentagon rule.
;
_journal_issue 35
_journal_name_full 'Journal of the American Chemical Society'
_journal_page_first 11352
_journal_page_last 11353
_journal_paper_doi 10.1021/ja063636k
_journal_volume 128
_journal_year 2006
_chemical_formula_moiety 'C84 N Tb3, C36 H44 N4 Ni, 2(C6 H6)'
_chemical_formula_sum 'C132 H56 N5 Ni Tb3'
_chemical_formula_weight 2247.29
_chemical_name_common
;
(Tb~3~N@C~84~)(Ni(OEP) &#x00B7; 2 benzene
;
_chemical_name_systematic
; 
 (\m ~3~-Nitrido)-\h ^6^, \h^4^,\h^5^-C84 Fullerene)-triterbium (2,3,7,8,12,13,17,18-octaethylporphyrinato)nickel(II) benzene disolvate
;
_space_group_IT_number 2
_symmetry_cell_setting triclinic
_symmetry_space_group_name_Hall '-P 1'
_symmetry_space_group_name_H-M 'P -1'
_atom_sites_solution_hydrogens geom
_atom_sites_solution_primary direct
_atom_sites_solution_secondary difmap
_audit_creation_method SHELXL-97
_cell_angle_alpha 85.231(2)
_cell_angle_beta 89.668(2)
_cell_angle_gamma 62.199(2)
_cell_formula_units_Z 2
_cell_length_a 14.5782(13)
_cell_length_b 15.0328(14)
_cell_length_c 19.725(2)
_cell_measurement_reflns_used 7631
_cell_measurement_temperature 90(2)
_cell_measurement_theta_max 25.9305
_cell_measurement_theta_min 2.4685
_cell_volume 3807.9(6)
_computing_cell_refinement 'SAINT 7.16 (Bruker, 2005)'
_computing_data_collection 'Apex2 (Bruker, 2005)'
_computing_data_reduction SAINT
_computing_molecular_graphics 'SHELXTL 5.1, XP (Sheldrick, 1994)'
_computing_publication_material SHELXL-97
_computing_structure_refinement 'SHELXL-97 (Sheldrick, 1997)'
_computing_structure_solution 'SHELXS-97 (Sheldrick, 1990)'
_diffrn_ambient_temperature 90(2)
_diffrn_detector_area_resol_mean 8.3
_diffrn_measured_fraction_theta_full 0.999
_diffrn_measured_fraction_theta_max 0.999
_diffrn_measurement_device_type 'Bruker ApexII'
_diffrn_measurement_method \w
_diffrn_radiation_monochromator graphite
_diffrn_radiation_source 'fine-focus sealed tube'
_diffrn_radiation_type MoK\a
_diffrn_radiation_wavelength 0.71073
_diffrn_reflns_av_R_equivalents 0.0000
_diffrn_reflns_av_sigmaI/netI 0.1698
_diffrn_reflns_limit_h_max 18
_diffrn_reflns_limit_h_min -18
_diffrn_reflns_limit_k_max 19
_diffrn_reflns_limit_k_min -19
_diffrn_reflns_limit_l_max 25
_diffrn_reflns_limit_l_min 0
_diffrn_reflns_number 19031
_diffrn_reflns_theta_full 27.50
_diffrn_reflns_theta_max 27.50
_diffrn_reflns_theta_min 1.77
_diffrn_standards_number 0
_exptl_absorpt_coefficient_mu 3.068
_exptl_absorpt_correction_T_max 0.8567
_exptl_absorpt_correction_T_min 0.7697
_exptl_absorpt_correction_type multi-scan
_exptl_absorpt_process_details 'SADABS 2.10 (Sheldrick, 2003)'
_exptl_crystal_colour black
_exptl_crystal_density_diffrn 1.960
_exptl_crystal_density_method 'not measured'
_exptl_crystal_description paralellipiped
_exptl_crystal_F_000 2212
_exptl_crystal_size_max 0.09
_exptl_crystal_size_mid 0.06
_exptl_crystal_size_min 0.05
_refine_diff_density_max 1.139
_refine_diff_density_min -1.410
_refine_diff_density_rms 0.147
_refine_ls_extinction_method none
_refine_ls_goodness_of_fit_ref 0.814
_refine_ls_hydrogen_treatment constr
_refine_ls_matrix_type full
_refine_ls_number_parameters 968
_refine_ls_number_reflns 19037
_refine_ls_number_restraints 1
_refine_ls_restrained_S_all 0.814
_refine_ls_R_factor_all 0.0912
_refine_ls_R_factor_gt 0.0470
_refine_ls_shift/su_max 0.002
_refine_ls_shift/su_mean 0.000
_refine_ls_structure_factor_coef Fsqd
_refine_ls_weighting_details 'calc w=1/[\s^2^(Fo^2^)+(0.0407P)^2^+0.0000P] where P=(Fo^2^+2Fc^2^)/3'
_refine_ls_weighting_scheme calc
_refine_ls_wR_factor_gt 0.0925
_refine_ls_wR_factor_ref 0.0976
_reflns_number_gt 10509
_reflns_number_total 19037
_reflns_threshold_expression I>2\s(I)
_cod_data_source_file ja063636ksi20060706_070100.cif
_cod_data_source_block twin
_cod_database_code 4101580

loop_
_symmetry_equiv_pos_as_xyz
'x, y, z'
'-x, -y, -z'

loop_
_atom_site_label
_atom_site_type_symbol
_atom_site_fract_x
_atom_site_fract_y
_atom_site_fract_z
_atom_site_U_iso_or_equiv
_atom_site_adp_type
_atom_site_occupancy
_atom_site_symmetry_multiplicity
_atom_site_calc_flag
_atom_site_refinement_flags
_atom_site_disorder_assembly
_atom_site_disorder_group
Tb1 Tb 0.21920(2) 0.98040(2) 0.183555(15) 0.01854(8) Uani 1 1 d . A .
Tb2 Tb 0.20407(14) 0.73464(15) 0.22239(5) 0.0261(3) Uani 0.512(3) 1 d P A .
Tb3 Tb 0.44080(6) 0.73986(14) 0.15951(4) 0.0215(3) Uani 0.512(3) 1 d P A .
Tb4 Tb 0.26073(12) 0.75601(19) 0.28286(9) 0.0165(6) Uiso 0.212(2) 1 d P A .
Tb5 Tb 0.38032(15) 0.71916(19) 0.11504(10) 0.0173(6) Uiso 0.212(2) 1 d P A .
Tb6 Tb 0.43675(16) 0.70778(19) 0.15828(11) 0.0128(5) Uiso 0.229(3) 1 d P A .
Tb7 Tb 0.17638(19) 0.7661(2) 0.21928(12) 0.0122(6) Uiso 0.229(3) 1 d P A .
Tb8 Tb 0.3577(9) 0.7547(11) 0.0988(6) 0.037(3) Uiso 0.047(2) 1 d P A .
Tb9 Tb 0.2695(6) 0.7216(10) 0.2728(5) 0.027(3) Uiso 0.047(2) 1 d P A .
N1 N 0.2839(3) 0.8166(3) 0.1873(2) 0.0092(10) Uani 1 1 d . A .
C1 C 0.3515(12) 0.4917(9) 0.2356(9) 0.019(3) Uiso 0.535(7) 1 d P A 1
C2 C 0.4512(13) 0.4848(9) 0.2526(7) 0.022(3) Uiso 0.535(7) 1 d P A 1
C3 C 0.5022(9) 0.4835(8) 0.1892(9) 0.017(3) Uiso 0.535(7) 1 d P A 1
C4 C 0.4361(14) 0.4948(9) 0.1342(6) 0.019(3) Uiso 0.535(7) 1 d P A 1
C5 C 0.3376(11) 0.5003(9) 0.1630(9) 0.022(3) Uiso 0.535(7) 1 d P A 1
C6 C 0.2397(9) 0.5630(9) 0.1344(6) 0.023(3) Uiso 0.535(7) 1 d P A 1
C7 C 0.2298(11) 0.6181(10) 0.0703(7) 0.020(3) Uiso 0.535(7) 1 d P A 1
C8 C 0.3256(12) 0.6050(11) 0.0387(8) 0.027(4) Uiso 0.535(7) 1 d P A 1
C9 C 0.4264(9) 0.5467(9) 0.0705(6) 0.022(3) Uiso 0.535(7) 1 d P A 1
C10 C 0.5064(10) 0.5778(9) 0.0603(6) 0.019(3) Uiso 0.535(7) 1 d P A 1
C11 C 0.5764(10) 0.5685(9) 0.1114(7) 0.017(3) Uiso 0.535(7) 1 d P A 1
C12 C 0.5734(8) 0.5251(8) 0.1797(6) 0.022(3) Uiso 0.535(7) 1 d P A 1
C13 C 0.5919(9) 0.5670(9) 0.2352(7) 0.017(3) Uiso 0.535(7) 1 d P A 1
C14 C 0.5386(10) 0.5736(10) 0.2983(7) 0.020(3) Uiso 0.535(7) 1 d P A 1
C15 C 0.4697(9) 0.5304(9) 0.3079(6) 0.026(3) Uiso 0.535(7) 1 d P A 1
C16 C 0.3898(12) 0.5714(11) 0.3499(8) 0.026(4) Uiso 0.535(7) 1 d P A 1
C17 C 0.2889(10) 0.5809(9) 0.3410(6) 0.019(3) Uiso 0.535(7) 1 d P A 1
C18 C 0.2702(9) 0.5432(8) 0.2819(6) 0.021(3) Uiso 0.535(7) 1 d P A 1
C19 C 0.1652(10) 0.5959(9) 0.2494(7) 0.018(3) Uiso 0.535(7) 1 d P A 1
C20 C 0.1541(9) 0.6090(9) 0.1782(7) 0.016(3) Uiso 0.535(7) 1 d P A 1
C1B C 0.4759(14) 0.4866(10) 0.1564(10) 0.022(4) Uiso 0.465(7) 1 d P A 2
C2B C 0.3761(16) 0.5030(10) 0.1387(8) 0.024(4) Uiso 0.465(7) 1 d P A 2
C3B C 0.3259(10) 0.5000(10) 0.1991(11) 0.019(3) Uiso 0.465(7) 1 d P A 2
C4B C 0.3882(15) 0.4895(10) 0.2559(8) 0.022(4) Uiso 0.465(7) 1 d P A 2
C5B C 0.4910(12) 0.4811(10) 0.2261(10) 0.019(3) Uiso 0.465(7) 1 d P A 2
C6B C 0.5463(11) 0.5243(11) 0.2544(7) 0.032(4) Uiso 0.465(7) 1 d P A 2
C7B C 0.5114(13) 0.5683(13) 0.3137(8) 0.030(5) Uiso 0.465(7) 1 d P A 2
C8B C 0.4158(14) 0.5804(14) 0.3517(9) 0.033(5) Uiso 0.465(7) 1 d P A 2
C9B C 0.3612(11) 0.5345(11) 0.3179(7) 0.030(4) Uiso 0.465(7) 1 d P A 2
C10B C 0.2501(12) 0.5824(11) 0.3244(8) 0.028(4) Uiso 0.465(7) 1 d P A 2
C11B C 0.1774(12) 0.5950(11) 0.2741(8) 0.024(4) Uiso 0.465(7) 1 d P A 2
C12B C 0.2113(11) 0.5587(11) 0.2091(7) 0.027(4) Uiso 0.465(7) 1 d P A 2
C13B C 0.1525(11) 0.6164(11) 0.1490(8) 0.024(4) Uiso 0.465(7) 1 d P A 2
C14B C 0.2042(13) 0.6182(13) 0.0899(9) 0.033(5) Uiso 0.465(7) 1 d P A 2
C15B C 0.3113(11) 0.5636(10) 0.0808(7) 0.026(4) Uiso 0.465(7) 1 d P A 2
C16B C 0.3586(13) 0.6038(12) 0.0350(8) 0.024(4) Uiso 0.465(7) 1 d P A 2
C17B C 0.4654(12) 0.5887(11) 0.0472(7) 0.021(4) Uiso 0.465(7) 1 d P A 2
C18B C 0.5183(11) 0.5344(11) 0.1071(8) 0.034(4) Uiso 0.465(7) 1 d P A 2
C19B C 0.5892(11) 0.5655(11) 0.1346(8) 0.020(4) Uiso 0.465(7) 1 d P A 2
C20B C 0.5997(13) 0.5648(12) 0.2061(9) 0.034(4) Uiso 0.465(7) 1 d P A 2
C21 C 0.0666(5) 0.7102(4) 0.1570(3) 0.0236(14) Uiso 1 1 d . A .
C22 C 0.0259(4) 0.7517(4) 0.2188(3) 0.0236(14) Uiso 1 1 d . A .
C23 C 0.0841(5) 0.6882(5) 0.2792(3) 0.0277(15) Uiso 1 1 d . A .
C24 C 0.1059(5) 0.7316(4) 0.3352(3) 0.0245(15) Uiso 1 1 d . A .
C25 C 0.2084(5) 0.6709(5) 0.3656(3) 0.0301(16) Uiso 1 1 d . . .
C26 C 0.2645(5) 0.7163(5) 0.3940(3) 0.0316(16) Uiso 1 1 d . A .
C27 C 0.3735(5) 0.6625(5) 0.3829(3) 0.0294(16) Uiso 1 1 d . . .
C28 C 0.4312(5) 0.7174(5) 0.3663(3) 0.0272(15) Uiso 1 1 d . A .
C29 C 0.5178(5) 0.6617(5) 0.3262(3) 0.0284(15) Uiso 1 1 d . . .
C30 C 0.5592(4) 0.7115(4) 0.2813(3) 0.0247(15) Uiso 1 1 d . A .
C31 C 0.6097(4) 0.6514(4) 0.2251(3) 0.0226(14) Uiso 1 1 d . A .
C32 C 0.6166(5) 0.6968(5) 0.1604(3) 0.0258(15) Uiso 1 1 d . A .
C33 C 0.5997(4) 0.6513(4) 0.1036(3) 0.0206(14) Uiso 1 1 d . A .
C34 C 0.5357(4) 0.7146(4) 0.0441(3) 0.0193(13) Uiso 1 1 d . A .
C35 C 0.4746(5) 0.6728(4) 0.0170(3) 0.0250(15) Uiso 1 1 d . . .
C36 C 0.3744(5) 0.7378(5) -0.0135(3) 0.0257(15) Uiso 1 1 d . A .
C37 C 0.3019(5) 0.7003(4) -0.0010(3) 0.0250(15) Uiso 1 1 d . . .
C38 C 0.1943(4) 0.7699(4) 0.0120(3) 0.0245(15) Uiso 1 1 d . A .
C39 C 0.1509(5) 0.7195(5) 0.0541(3) 0.0265(15) Uiso 1 1 d . . .
C40 C 0.0681(4) 0.7729(4) 0.0981(3) 0.0234(14) Uiso 1 1 d . A .
C41 C 0.0326(4) 0.8803(4) 0.1001(3) 0.0224(14) Uiso 1 1 d . . .
C42 C -0.0174(4) 0.9198(4) 0.1609(3) 0.0176(13) Uiso 1 1 d . A .
C43 C -0.0167(4) 0.8573(4) 0.2196(3) 0.0187(13) Uiso 1 1 d . A .
C44 C -0.0067(4) 0.9025(4) 0.2780(3) 0.0179(13) Uiso 1 1 d . A .
C45 C 0.0593(4) 0.8419(4) 0.3354(3) 0.0213(14) Uiso 1 1 d . . .
C46 C 0.1145(4) 0.8840(4) 0.3688(3) 0.0229(14) Uiso 1 1 d . A .
C47 C 0.2190(5) 0.8205(5) 0.3946(3) 0.0263(15) Uiso 1 1 d . . .
C48 C 0.2764(5) 0.8764(5) 0.3794(3) 0.0274(15) Uiso 1 1 d . A .
C49 C 0.3833(4) 0.8244(4) 0.3595(3) 0.0238(14) Uiso 1 1 d . . .
C50 C 0.4172(5) 0.8797(4) 0.3111(3) 0.0250(15) Uiso 1 1 d . A .
C51 C 0.5099(5) 0.8189(4) 0.2729(3) 0.0239(14) Uiso 1 1 d . . .
C52 C 0.5263(4) 0.8640(4) 0.2109(3) 0.0218(14) Uiso 1 1 d . A .
C53 C 0.5748(4) 0.8044(4) 0.1542(3) 0.0214(14) Uiso 1 1 d . A .
C54 C 0.5229(4) 0.8659(4) 0.0937(3) 0.0185(13) Uiso 1 1 d . . .
C55 C 0.4967(4) 0.8238(4) 0.0389(3) 0.0226(14) Uiso 1 1 d . A .
C56 C 0.3995(5) 0.8852(4) 0.0028(3) 0.0248(15) Uiso 1 1 d . . .
C57 C 0.3382(5) 0.8417(4) -0.0193(3) 0.0241(14) Uiso 1 1 d . A .
C58 C 0.2297(4) 0.9119(4) -0.0083(3) 0.0232(14) Uiso 1 1 d . . .
C59 C 0.1605(5) 0.8745(4) 0.0133(3) 0.0246(15) Uiso 1 1 d . A .
C60 C 0.0782(4) 0.9338(4) 0.0596(3) 0.0225(14) Uiso 1 1 d . A .
C61 C 0.0690(4) 1.0288(4) 0.0801(3) 0.0217(14) Uiso 1 1 d . . .
C62 C 0.0164(4) 1.0679(4) 0.1433(3) 0.0235(14) Uiso 1 1 d . A .
C63 C -0.0222(4) 1.0095(4) 0.1829(3) 0.0216(14) Uiso 1 1 d . . .
C64 C -0.0161(4) 0.9995(4) 0.2559(3) 0.0192(14) Uiso 1 1 d . A .
C65 C 0.0398(4) 1.0401(4) 0.2900(3) 0.0226(14) Uiso 1 1 d . . .
C66 C 0.1056(5) 0.9804(4) 0.3458(3) 0.0256(15) Uiso 1 1 d . A .
C67 C 0.2086(5) 0.9730(5) 0.3527(3) 0.0268(15) Uiso 1 1 d . . .
C68 C 0.2396(5) 1.0328(4) 0.3087(3) 0.0251(15) Uiso 1 1 d . A .
C69 C 0.3491(5) 0.9848(5) 0.2854(3) 0.0266(15) Uiso 1 1 d . . .
C70 C 0.3695(5) 1.0260(5) 0.2222(3) 0.0285(16) Uiso 1 1 d . A .
C71 C 0.4571(5) 0.9623(4) 0.1842(3) 0.0252(15) Uiso 1 1 d . . .
C72 C 0.4531(5) 0.9651(5) 0.1110(3) 0.0251(15) Uiso 1 1 d . A .
C73 C 0.3591(5) 1.0249(4) 0.0751(3) 0.0259(15) Uiso 1 1 d . . .
C74 C 0.3307(5) 0.9845(5) 0.0208(3) 0.0258(15) Uiso 1 1 d . A .
C75 C 0.2260(5) 0.9987(4) 0.0138(3) 0.0251(15) Uiso 1 1 d . A .
C76 C 0.1462(5) 1.0620(4) 0.0548(3) 0.0260(15) Uiso 1 1 d . A .
C77 C 0.1674(5) 1.1269(5) 0.0935(3) 0.0310(16) Uiso 1 1 d . . .
C78 C 0.1133(5) 1.1661(5) 0.1525(3) 0.0339(17) Uiso 1 1 d . A .
C79 C 0.0418(5) 1.1322(5) 0.1798(3) 0.0290(16) Uiso 1 1 d . . .
C80 C 0.0644(5) 1.1092(4) 0.2517(3) 0.0252(15) Uiso 1 1 d . A .
C81 C 0.1592(5) 1.1131(5) 0.2673(3) 0.0315(16) Uiso 1 1 d . . .
C82 C 0.1837(5) 1.1536(5) 0.2056(3) 0.0307(16) Uiso 1 1 d . A .
C83 C 0.2873(5) 1.1067(5) 0.1813(3) 0.0325(16) Uiso 1 1 d . . .
C84 C 0.2760(5) 1.0992(5) 0.1100(3) 0.0303(16) Uiso 1 1 d . A .
Ni1 Ni 0.47577(5) 0.98323(5) 0.41543(3) 0.00839(15) Uani 1 1 d . . .
N2 N 0.6018(3) 0.8526(3) 0.4178(2) 0.0077(9) Uani 1 1 d . . .
N3 N 0.3471(3) 1.1115(3) 0.4101(2) 0.0084(9) Uani 1 1 d . . .
N4 N 0.4199(3) 0.9278(3) 0.4881(2) 0.0098(10) Uani 1 1 d . . .
N5 N 0.5300(3) 1.0365(3) 0.3405(2) 0.0075(9) Uani 1 1 d . . .
C85 C 0.3851(4) 1.2069(4) 0.3180(2) 0.0089(11) Uani 1 1 d U . .
H85A H 0.3610 1.2700 0.2916 0.011 Uiso 1 1 calc R . .
C86 C 0.3209(4) 1.1972(4) 0.3665(2) 0.0089(11) Uani 1 1 d . . .
C87 C 0.2167(4) 1.2761(4) 0.3782(3) 0.0125(12) Uani 1 1 d . . .
C88 C 0.1794(4) 1.2381(4) 0.4284(3) 0.0101(12) Uani 1 1 d . . .
C89 C 0.2598(4) 1.1370(4) 0.4489(2) 0.0099(12) Uani 1 1 d . . .
C90 C 0.2510(4) 1.0728(4) 0.4984(2) 0.0101(12) Uani 1 1 d . . .
H90A H 0.1887 1.0979 0.5226 0.012 Uiso 1 1 calc R . .
C91 C 0.3239(4) 0.9758(4) 0.5160(2) 0.0104(12) Uani 1 1 d . . .
C92 C 0.3081(4) 0.9075(4) 0.5657(3) 0.0121(12) Uani 1 1 d . . .
C93 C 0.3958(4) 0.8184(4) 0.5689(3) 0.0110(12) Uani 1 1 d . . .
C94 C 0.4658(4) 0.8307(4) 0.5205(3) 0.0104(12) Uani 1 1 d . . .
C95 C 0.5611(4) 0.7560(4) 0.5080(2) 0.0107(12) Uani 1 1 d . . .
H95A H 0.5852 0.6929 0.5343 0.013 Uiso 1 1 calc R . .
C96 C 0.6256(4) 0.7656(4) 0.4593(2) 0.0084(11) Uani 1 1 d . . .
C97 C 0.7265(4) 0.6849(4) 0.4452(3) 0.0102(12) Uani 1 1 d . . .
C98 C 0.7652(4) 0.7234(4) 0.3951(3) 0.0093(11) Uani 1 1 d . . .
C99 C 0.6884(4) 0.8268(4) 0.3783(3) 0.0104(12) Uani 1 1 d . . .
C100 C 0.6984(4) 0.8909(4) 0.3287(3) 0.0099(12) Uani 1 1 d . . .
H100 H 0.7620 0.8664 0.3059 0.012 Uiso 1 1 calc R . .
C101 C 0.6237(4) 0.9877(4) 0.3095(3) 0.0099(12) Uani 1 1 d . . .
C102 C 0.6336(4) 1.0530(4) 0.2540(2) 0.0106(12) Uani 1 1 d . . .
C103 C 0.5460(4) 1.1407(4) 0.2515(2) 0.0098(11) Uani 1 1 d . . .
C104 C 0.4812(4) 1.1315(4) 0.3054(3) 0.0109(12) Uani 1 1 d . . .
C105 C 0.1656(4) 1.3783(4) 0.3390(3) 0.0132(12) Uani 1 1 d . . .
H10A H 0.2174 1.4033 0.3331 0.016 Uiso 1 1 calc R . .
H10B H 0.1094 1.4255 0.3663 0.016 Uiso 1 1 calc R . .
C106 C 0.1200(4) 1.3807(4) 0.2691(3) 0.0194(14) Uani 1 1 d . . .
H10C H 0.0863 1.4502 0.2477 0.029 Uiso 1 1 calc R . .
H10D H 0.0687 1.3560 0.2741 0.029 Uiso 1 1 calc R . .
H10E H 0.1756 1.3376 0.2405 0.029 Uiso 1 1 calc R . .
C107 C 0.0741(4) 1.2854(4) 0.4581(3) 0.0142(12) Uani 1 1 d . . .
H10F H 0.0407 1.3592 0.4461 0.017 Uiso 1 1 calc R . .
H10G H 0.0823 1.2734 0.5084 0.017 Uiso 1 1 calc R . .
C108 C 0.0032(4) 1.2447(4) 0.4338(3) 0.0235(14) Uani 1 1 d . . .
H10H H -0.0651 1.2806 0.4534 0.035 Uiso 1 1 calc R . .
H10I H 0.0333 1.1725 0.4483 0.035 Uiso 1 1 calc R . .
H10J H -0.0043 1.2550 0.3840 0.035 Uiso 1 1 calc R . .
C109 C 0.2095(4) 0.9338(4) 0.6010(3) 0.0134(12) Uani 1 1 d . . .
H10K H 0.1811 1.0034 0.6148 0.016 Uiso 1 1 calc R . .
H10L H 0.2237 0.8874 0.6428 0.016 Uiso 1 1 calc R . .
C110 C 0.1289(4) 0.9269(4) 0.5554(3) 0.0220(14) Uani 1 1 d . . .
H11A H 0.0665 0.9409 0.5810 0.033 Uiso 1 1 calc R . .
H11B H 0.1577 0.8588 0.5402 0.033 Uiso 1 1 calc R . .
H11C H 0.1107 0.9764 0.5156 0.033 Uiso 1 1 calc R . .
C111 C 0.4183(4) 0.7206(4) 0.6077(3) 0.0146(12) Uani 1 1 d . . .
H11D H 0.3787 0.7342 0.6499 0.018 Uiso 1 1 calc R . .
H11E H 0.4931 0.6834 0.6210 0.018 Uiso 1 1 calc R . .
C112 C 0.3897(4) 0.6545(4) 0.5662(3) 0.0208(14) Uani 1 1 d . . .
H11F H 0.3943 0.5968 0.5958 0.031 Uiso 1 1 calc R . .
H11G H 0.4379 0.6301 0.5291 0.031 Uiso 1 1 calc R . .
H11H H 0.3187 0.6945 0.5471 0.031 Uiso 1 1 calc R . .
C113 C 0.7740(4) 0.5800(4) 0.4804(3) 0.0158(13) Uani 1 1 d . . .
H11I H 0.7622 0.5843 0.5297 0.019 Uiso 1 1 calc R . .
H11J H 0.8498 0.5471 0.4744 0.019 Uiso 1 1 calc R . .
C114 C 0.7301(5) 0.5140(4) 0.4538(3) 0.0272(15) Uani 1 1 d . . .
H11K H 0.7625 0.4474 0.4796 0.041 Uiso 1 1 calc R . .
H11L H 0.7447 0.5062 0.4055 0.041 Uiso 1 1 calc R . .
H11M H 0.6549 0.5461 0.4593 0.041 Uiso 1 1 calc R . .
C115 C 0.8653(4) 0.6709(4) 0.3603(3) 0.0151(13) Uani 1 1 d . . .
H11N H 0.9142 0.6115 0.3904 0.018 Uiso 1 1 calc R . .
H11O H 0.8960 0.7172 0.3529 0.018 Uiso 1 1 calc R . .
C116 C 0.8530(4) 0.6361(4) 0.2918(3) 0.0240(15) Uani 1 1 d . . .
H11P H 0.9214 0.5988 0.2727 0.036 Uiso 1 1 calc R . .
H11Q H 0.8094 0.6951 0.2604 0.036 Uiso 1 1 calc R . .
H11R H 0.8203 0.5921 0.2984 0.036 Uiso 1 1 calc R . .
C117 C 0.7223(4) 1.0188(4) 0.2084(3) 0.0144(13) Uani 1 1 d . . .
H11S H 0.7875 0.9848 0.2367 0.017 Uiso 1 1 calc R . .
H11T H 0.7211 1.0788 0.1828 0.017 Uiso 1 1 calc R . .
C118 C 0.7236(4) 0.9471(4) 0.1580(3) 0.0154(13) Uani 1 1 d . . .
H11U H 0.7834 0.9296 0.1290 0.023 Uiso 1 1 calc R . .
H11V H 0.6595 0.9800 0.1296 0.023 Uiso 1 1 calc R . .
H11W H 0.7287 0.8856 0.1828 0.023 Uiso 1 1 calc R . .
C119 C 0.5140(4) 1.2318(4) 0.2009(2) 0.0121(12) Uani 1 1 d . . .
H11X H 0.5767 1.2294 0.1797 0.015 Uiso 1 1 calc R . .
H11Y H 0.4812 1.2935 0.2254 0.015 Uiso 1 1 calc R . .
C120 C 0.4380(4) 1.2385(4) 0.1449(3) 0.0169(13) Uani 1 1 d . . .
H12A H 0.4213 1.2980 0.1130 0.025 Uiso 1 1 calc R . .
H12B H 0.3743 1.2442 0.1654 0.025 Uiso 1 1 calc R . .
H12C H 0.4699 1.1776 0.1205 0.025 Uiso 1 1 calc R . .
C121 C 0.1538(4) 0.6097(4) -0.2005(3) 0.0253(15) Uani 1 1 d . . .
H12D H 0.1276 0.5641 -0.1868 0.030 Uiso 1 1 calc R . .
C122 C 0.1848(4) 0.6507(4) -0.1526(3) 0.0225(14) Uani 1 1 d . . .
H12E H 0.1807 0.6332 -0.1057 0.027 Uiso 1 1 calc R . .
C123 C 0.2222(4) 0.7175(4) -0.1716(3) 0.0225(14) Uani 1 1 d . . .
H12F H 0.2438 0.7463 -0.1380 0.027 Uiso 1 1 calc R . .
C124 C 0.2281(4) 0.7427(4) -0.2407(3) 0.0202(14) Uani 1 1 d . . .
H12G H 0.2541 0.7886 -0.2542 0.024 Uiso 1 1 calc R . .
C125 C 0.1968(4) 0.7016(4) -0.2888(3) 0.0218(14) Uani 1 1 d . . .
H12H H 0.2002 0.7191 -0.3358 0.026 Uiso 1 1 calc R . .
C126 C 0.1597(4) 0.6334(4) -0.2682(3) 0.0210(14) Uani 1 1 d . . .
H12I H 0.1387 0.6036 -0.3014 0.025 Uiso 1 1 calc R . .
C127 C 0.1783(6) 0.4184(6) 0.0079(4) 0.043(2) Uani 1 1 d . . .
H12J H 0.1937 0.4492 0.0431 0.052 Uiso 1 1 calc R . .
C128 C 0.2268(5) 0.3165(5) 0.0071(3) 0.0346(17) Uani 1 1 d . . .
H12K H 0.2763 0.2760 0.0425 0.041 Uiso 1 1 calc R . .
C129 C 0.2058(5) 0.2712(5) -0.0434(3) 0.0334(17) Uani 1 1 d . . .
H12L H 0.2414 0.1998 -0.0438 0.040 Uiso 1 1 calc R . .
C130 C 0.1341(6) 0.3286(6) -0.0928(4) 0.0409(19) Uani 1 1 d . . .
H130 H 0.1186 0.2963 -0.1270 0.049 Uiso 1 1 calc R . .
C131 C 0.0844(6) 0.4282(7) -0.0953(4) 0.059(3) Uani 1 1 d . . .
H131 H 0.0351 0.4668 -0.1311 0.071 Uiso 1 1 calc R . .
C132 C 0.1059(7) 0.4766(6) -0.0436(5) 0.066(3) Uani 1 1 d . . .
H132 H 0.0711 0.5481 -0.0443 0.080 Uiso 1 1 calc R . .

loop_
_atom_site_aniso_label
_atom_site_aniso_U_11
_atom_site_aniso_U_22
_atom_site_aniso_U_33
_atom_site_aniso_U_23
_atom_site_aniso_U_13
_atom_site_aniso_U_12
Tb1 0.01809(17) 0.01042(15) 0.02747(18) -0.00508(13) 0.00343(13) -0.00647(13)
Tb2 0.0266(7) 0.0301(7) 0.0315(5) 0.0026(5) 0.0030(4) -0.0223(6)
Tb3 0.0082(4) 0.0300(7) 0.0191(4) -0.0023(4) 0.0042(2) -0.0029(4)
N1 0.011(2) 0.012(2) 0.007(2) 0.0009(19) -0.0018(18) -0.008(2)
Ni1 0.0084(4) 0.0085(4) 0.0081(4) -0.0012(3) 0.0021(3) -0.0038(3)
N2 0.006(2) 0.010(2) 0.009(2) -0.0017(19) 0.0003(18) -0.005(2)
N3 0.010(2) 0.010(2) 0.007(2) 0.0018(19) -0.0002(18) -0.007(2)
N4 0.010(2) 0.010(2) 0.010(2) -0.0039(19) 0.0009(19) -0.005(2)
N5 0.006(2) 0.007(2) 0.011(2) -0.0008(19) 0.0015(19) -0.005(2)
C85 0.015(3) 0.006(3) 0.008(3) 0.006(2) -0.004(2) -0.007(2)
C86 0.007(3) 0.014(3) 0.008(3) -0.004(2) -0.003(2) -0.005(2)
C87 0.008(3) 0.016(3) 0.015(3) -0.008(2) 0.000(2) -0.006(3)
C88 0.005(3) 0.010(3) 0.015(3) -0.006(2) 0.000(2) -0.003(2)
C89 0.015(3) 0.011(3) 0.003(3) -0.002(2) -0.002(2) -0.006(2)
C90 0.008(3) 0.018(3) 0.008(3) -0.006(2) 0.004(2) -0.008(3)
C91 0.010(3) 0.015(3) 0.007(3) -0.005(2) 0.001(2) -0.006(3)
C92 0.013(3) 0.017(3) 0.011(3) -0.008(2) 0.001(2) -0.010(3)
C93 0.012(3) 0.011(3) 0.008(3) -0.001(2) -0.003(2) -0.004(2)
C94 0.013(3) 0.010(3) 0.012(3) -0.003(2) 0.000(2) -0.008(3)
C95 0.017(3) 0.010(3) 0.008(3) 0.000(2) -0.005(2) -0.008(3)
C96 0.013(3) 0.009(3) 0.006(3) -0.003(2) -0.001(2) -0.008(2)
C97 0.007(3) 0.010(3) 0.012(3) -0.003(2) -0.005(2) -0.002(2)
C98 0.004(3) 0.008(3) 0.011(3) -0.002(2) 0.000(2) 0.001(2)
C99 0.012(3) 0.012(3) 0.012(3) -0.006(2) -0.001(2) -0.008(2)
C100 0.008(3) 0.012(3) 0.013(3) -0.006(2) 0.003(2) -0.007(2)
C101 0.011(3) 0.011(3) 0.010(3) -0.006(2) 0.001(2) -0.006(2)
C102 0.013(3) 0.016(3) 0.006(3) -0.005(2) 0.000(2) -0.009(3)
C103 0.014(3) 0.010(3) 0.008(3) -0.003(2) 0.001(2) -0.007(2)
C104 0.011(3) 0.013(3) 0.011(3) -0.006(2) -0.002(2) -0.007(3)
C105 0.012(3) 0.011(3) 0.013(3) -0.001(2) 0.004(2) -0.003(2)
C106 0.020(3) 0.013(3) 0.023(3) 0.000(3) 0.002(3) -0.006(3)
C107 0.014(3) 0.016(3) 0.014(3) -0.003(2) 0.006(2) -0.008(3)
C108 0.010(3) 0.021(3) 0.033(4) -0.008(3) 0.008(3) -0.002(3)
C109 0.017(3) 0.009(3) 0.014(3) 0.003(2) 0.003(2) -0.006(3)
C110 0.020(3) 0.032(4) 0.015(3) -0.005(3) 0.006(3) -0.012(3)
C111 0.012(3) 0.020(3) 0.011(3) -0.001(2) 0.003(2) -0.007(3)
C112 0.025(4) 0.014(3) 0.022(3) 0.005(3) -0.001(3) -0.009(3)
C113 0.014(3) 0.016(3) 0.016(3) 0.000(2) 0.000(2) -0.006(3)
C114 0.039(4) 0.015(3) 0.026(4) -0.006(3) 0.004(3) -0.010(3)
C115 0.008(3) 0.014(3) 0.019(3) -0.001(2) 0.001(2) -0.001(3)
C116 0.019(3) 0.025(4) 0.026(4) -0.012(3) 0.010(3) -0.007(3)
C117 0.018(3) 0.013(3) 0.014(3) -0.002(2) 0.005(2) -0.009(3)
C118 0.016(3) 0.019(3) 0.012(3) -0.006(3) 0.006(2) -0.008(3)
C119 0.013(3) 0.014(3) 0.010(3) 0.001(2) 0.004(2) -0.007(3)
C120 0.024(3) 0.016(3) 0.010(3) 0.000(2) 0.002(3) -0.009(3)
C121 0.017(3) 0.020(4) 0.035(4) 0.002(3) 0.002(3) -0.006(3)
C122 0.016(3) 0.022(3) 0.020(4) 0.004(3) 0.007(3) -0.002(3)
C123 0.019(3) 0.024(4) 0.015(3) -0.006(3) -0.005(3) -0.002(3)
C124 0.024(3) 0.020(3) 0.016(3) 0.000(3) 0.000(3) -0.010(3)
C125 0.020(3) 0.030(4) 0.012(3) -0.005(3) 0.002(3) -0.008(3)
C126 0.020(3) 0.016(3) 0.025(4) -0.007(3) -0.002(3) -0.006(3)
C127 0.065(6) 0.047(5) 0.040(5) -0.020(4) 0.025(4) -0.043(5)
C128 0.030(4) 0.055(5) 0.025(4) 0.003(4) -0.002(3) -0.026(4)
C129 0.030(4) 0.043(4) 0.034(4) -0.004(4) 0.008(3) -0.022(4)
C130 0.044(5) 0.063(6) 0.032(4) -0.001(4) 0.001(4) -0.038(5)
C131 0.029(5) 0.082(7) 0.047(6) 0.030(5) -0.001(4) -0.016(5)
C132 0.060(6) 0.024(5) 0.100(8) 0.003(5) 0.059(6) -0.009(4)

loop_
_atom_type_symbol
_atom_type_description
_atom_type_scat_dispersion_real
_atom_type_scat_dispersion_imag
_atom_type_scat_source
C C 0.0033 0.0016 'International Tables Vol C Tables 4.2.6.8 and 6.1.1.4'
H H 0.0000 0.0000 'International Tables Vol C Tables 4.2.6.8 and 6.1.1.4'
N N 0.0061 0.0033 'International Tables Vol C Tables 4.2.6.8 and 6.1.1.4'
Ni Ni 0.3393 1.1124 'International Tables Vol C Tables 4.2.6.8 and 6.1.1.4'
Tb Tb -0.1723 4.1537 'International Tables Vol C Tables 4.2.6.8 and 6.1.1.4'

loop_
_geom_angle_atom_site_label_1
_geom_angle_atom_site_label_2
_geom_angle_atom_site_label_3
_geom_angle
N1 Tb1 C82 163.62(17)
N1 Tb1 C78 163.51(17)
C82 Tb1 C78 32.87(19)
N1 Tb1 C83 137.15(18)
C82 Tb1 C83 33.36(19)
C78 Tb1 C83 55.0(2)
N1 Tb1 C79 137.51(18)
C82 Tb1 C79 54.8(2)
C78 Tb1 C79 33.34(19)
C83 Tb1 C79 85.3(2)
N1 Tb1 C81 137.32(18)
C82 Tb1 C81 33.23(19)
C78 Tb1 C81 55.3(2)
C83 Tb1 C81 59.2(2)
C79 Tb1 C81 55.3(2)
N1 Tb1 C77 137.44(18)
C82 Tb1 C77 55.0(2)
C78 Tb1 C77 32.58(19)
C83 Tb1 C77 55.9(2)
C79 Tb1 C77 58.6(2)
C81 Tb1 C77 85.2(2)
N1 Tb1 C84 128.71(17)
C82 Tb1 C84 53.1(2)
C78 Tb1 C84 52.9(2)
C83 Tb1 C84 32.30(18)
C79 Tb1 C84 85.6(2)
C81 Tb1 C84 85.6(2)
C77 Tb1 C84 33.01(18)
N1 Tb1 C80 128.79(17)
C82 Tb1 C80 53.09(19)
C78 Tb1 C80 53.4(2)
C83 Tb1 C80 85.79(19)
C79 Tb1 C80 32.19(18)
C81 Tb1 C80 32.43(18)
C77 Tb1 C80 85.21(19)
C84 Tb1 C80 102.50(19)
N1 Tb1 C62 109.23(16)
C82 Tb1 C62 85.12(19)
C78 Tb1 C62 56.95(19)
C83 Tb1 C62 111.93(19)
C79 Tb1 C62 31.45(17)
C81 Tb1 C62 84.67(19)
C77 Tb1 C62 66.46(19)
C84 Tb1 C62 99.38(18)
C80 Tb1 C62 54.96(18)
N1 Tb1 C68 109.33(16)
C82 Tb1 C68 56.69(19)
C78 Tb1 C68 85.31(19)
C83 Tb1 C68 66.63(19)
C79 Tb1 C68 84.67(19)
C81 Tb1 C68 31.28(18)
C77 Tb1 C68 111.61(19)
C84 Tb1 C68 98.83(18)
C80 Tb1 C68 55.36(18)
C62 Tb1 C68 110.17(17)
N1 Tb1 C70 109.02(17)
C82 Tb1 C70 56.96(19)
C78 Tb1 C70 85.3(2)
C83 Tb1 C70 31.50(18)
C79 Tb1 C70 111.63(19)
C81 Tb1 C70 66.71(19)
C77 Tb1 C70 85.60(19)
C84 Tb1 C70 55.49(19)
C80 Tb1 C70 99.06(18)
C62 Tb1 C70 141.75(18)
C68 Tb1 C70 55.23(18)
Tb9 Tb2 Tb4 18.0(6)
Tb9 Tb2 N1 74.8(4)
Tb4 Tb2 N1 67.66(12)
Tb9 Tb2 C23 101.7(4)
Tb4 Tb2 C23 103.74(16)
N1 Tb2 C23 162.4(2)
Tb9 Tb2 C19 101.9(6)
Tb4 Tb2 C19 114.3(3)
N1 Tb2 C19 160.8(3)
C23 Tb2 C19 36.3(3)
Tb9 Tb2 C11B 90.5(6)
Tb4 Tb2 C11B 102.2(4)
N1 Tb2 C11B 159.1(4)
C23 Tb2 C11B 34.4(4)
C19 Tb2 C11B 12.2(4)
Tb9 Tb2 C22 133.0(4)
Tb4 Tb2 C22 127.90(16)
N1 Tb2 C22 139.4(2)
C23 Tb2 C22 34.52(19)
C19 Tb2 C22 56.0(3)
C11B Tb2 C22 61.4(4)
Tb9 Tb2 C20 129.2(7)
Tb4 Tb2 C20 145.1(3)
N1 Tb2 C20 137.8(3)
C23 Tb2 C20 57.5(3)
C19 Tb2 C20 32.7(4)
C11B Tb2 C20 44.8(5)
C22 Tb2 C20 54.3(3)
Tb9 Tb2 C21 157.3(5)
Tb4 Tb2 C21 160.04(16)
N1 Tb2 C21 127.76(18)
C23 Tb2 C21 57.65(19)
C19 Tb2 C21 56.2(3)
C11B Tb2 C21 67.1(4)
C22 Tb2 C21 32.41(17)
C20 Tb2 C21 33.8(3)
Tb9 Tb2 C12B 107.5(7)
Tb4 Tb2 C12B 124.1(3)
N1 Tb2 C12B 138.6(3)
C23 Tb2 C12B 59.0(3)
C19 Tb2 C12B 23.6(4)
C11B Tb2 C12B 32.5(5)
C22 Tb2 C12B 69.5(3)
C20 Tb2 C12B 22.0(3)
C21 Tb2 C12B 55.4(3)
Tb9 Tb2 C24 74.5(4)
Tb4 Tb2 C24 72.30(14)
N1 Tb2 C24 133.19(17)
C23 Tb2 C24 32.57(18)
C19 Tb2 C24 61.1(3)
C11B Tb2 C24 52.7(4)
C22 Tb2 C24 58.45(18)
C20 Tb2 C24 89.0(3)
C21 Tb2 C24 88.10(18)
C12B Tb2 C24 84.5(3)
Tb9 Tb2 C18 73.2(6)
Tb4 Tb2 C18 89.1(3)
N1 Tb2 C18 132.8(3)
C23 Tb2 C18 59.6(3)
C19 Tb2 C18 32.6(4)
C11B Tb2 C18 26.3(4)
C22 Tb2 C18 87.5(3)
C20 Tb2 C18 56.2(4)
C21 Tb2 C18 86.8(3)
C12B Tb2 C18 35.1(4)
C24 Tb2 C18 67.8(3)
Tb6 Tb3 Tb5 49.6(3)
Tb6 Tb3 Tb8 68.6(6)
Tb5 Tb3 Tb8 19.0(4)
Tb6 Tb3 N1 88.7(3)
Tb5 Tb3 N1 71.39(13)
Tb8 Tb3 N1 66.3(3)
Tb6 Tb3 C32 109.4(3)
Tb5 Tb3 C32 131.16(17)
Tb8 Tb3 C32 132.8(3)
N1 Tb3 C32 157.0(2)
Tb6 Tb3 C33 85.6(3)
Tb5 Tb3 C33 95.68(16)
Tb8 Tb3 C33 100.1(3)
N1 Tb3 C33 166.46(18)
C32 Tb3 C33 35.50(18)
Tb6 Tb3 C31 94.6(3)
Tb5 Tb3 C31 139.8(2)
Tb8 Tb3 C31 155.1(4)
N1 Tb3 C31 133.91(17)
C32 Tb3 C31 34.13(19)
C33 Tb3 C31 58.97(19)
Tb6 Tb3 C53 142.7(3)
Tb5 Tb3 C53 139.00(16)
Tb8 Tb3 C53 126.5(5)
N1 Tb3 C53 128.22(19)
C32 Tb3 C53 33.70(18)
C33 Tb3 C53 59.51(18)
C31 Tb3 C53 57.50(19)
Tb6 Tb3 C19B 55.3(4)
Tb5 Tb3 C19B 85.3(4)
Tb8 Tb3 C19B 99.1(6)
N1 Tb3 C19B 143.9(4)
C32 Tb3 C19B 55.0(4)
C33 Tb3 C19B 33.7(4)
C31 Tb3 C19B 56.0(4)
C53 Tb3 C19B 87.4(4)
Tb6 Tb3 C34 92.2(3)
Tb5 Tb3 C34 75.11(14)
Tb8 Tb3 C34 72.0(3)
N1 Tb3 C34 134.66(16)
C32 Tb3 C34 60.89(19)
C33 Tb3 C34 33.69(17)
C31 Tb3 C34 91.21(18)
C53 Tb3 C34 66.69(18)
C19B Tb3 C34 58.8(4)
Tb6 Tb3 C20B 62.6(5)
Tb5 Tb3 C20B 107.7(4)
Tb8 Tb3 C20B 125.3(6)
N1 Tb3 C20B 132.6(4)
C32 Tb3 C20B 52.6(4)
C33 Tb3 C20B 54.2(4)
C31 Tb3 C20B 32.6(4)
C53 Tb3 C20B 84.7(4)
C19B Tb3 C20B 31.3(5)
C34 Tb3 C20B 86.3(4)
Tb6 Tb3 C11 53.3(4)
Tb5 Tb3 C11 76.5(3)
Tb8 Tb3 C11 89.2(5)
N1 Tb3 C11 141.1(3)
C32 Tb3 C11 60.3(3)
C33 Tb3 C11 32.4(3)
C31 Tb3 C11 65.9(3)
C53 Tb3 C11 90.5(3)
C19B Tb3 C11 10.5(4)
C34 Tb3 C11 51.4(3)
C20B Tb3 C11 41.7(5)
Tb9 Tb4 Tb2 50.5(9)
Tb9 Tb4 Tb7 65.7(10)
Tb2 Tb4 Tb7 15.34(8)
Tb9 Tb4 N1 90.9(9)
Tb2 Tb4 N1 68.37(12)
Tb7 Tb4 N1 65.86(14)
Tb9 Tb4 C26 102.3(10)
Tb2 Tb4 C26 129.77(19)
Tb7 Tb4 C26 131.0(2)
N1 Tb4 C26 161.8(2)
Tb9 Tb4 C25 75.7(9)
Tb2 Tb4 C25 93.34(18)
Tb7 Tb4 C25 96.83(19)
N1 Tb4 C25 161.7(2)
C26 Tb4 C25 36.5(2)
Tb9 Tb4 C47 135.5(10)
Tb2 Tb4 C47 137.92(17)
Tb7 Tb4 C47 127.75(19)
N1 Tb4 C47 133.5(2)
C26 Tb4 C47 34.2(2)
C25 Tb4 C47 61.4(2)
Tb9 Tb4 C27 89.8(10)
Tb2 Tb4 C27 138.1(2)
Tb7 Tb4 C27 150.5(2)
N1 Tb4 C27 134.14(19)
C26 Tb4 C27 35.4(2)
C25 Tb4 C27 59.6(2)
C47 Tb4 C27 59.4(2)
Tb9 Tb4 C17 48.1(10)
Tb2 Tb4 C17 85.7(3)
Tb7 Tb4 C17 96.7(3)
N1 Tb4 C17 138.4(3)
C26 Tb4 C17 54.4(3)
C25 Tb4 C17 33.0(3)
C47 Tb4 C17 87.6(3)
C27 Tb4 C17 53.8(3)
Tb9 Tb4 C24 82.3(9)
Tb2 Tb4 C24 72.69(14)
Tb7 Tb4 C24 70.10(16)
N1 Tb4 C24 134.10(18)
C26 Tb4 C24 61.1(2)
C25 Tb4 C24 32.91(19)
C47 Tb4 C24 68.55(19)
C27 Tb4 C24 91.4(2)
C17 Tb4 C24 58.3(3)
Tb9 Tb4 C10B 42.9(10)
Tb2 Tb4 C10B 73.3(4)
Tb7 Tb4 C10B 83.5(4)
N1 Tb4 C10B 133.1(4)
C26 Tb4 C10B 62.6(4)
C25 Tb4 C10B 32.9(4)
C47 Tb4 C10B 93.2(4)
C27 Tb4 C10B 67.1(4)
C17 Tb4 C10B 13.6(3)
C24 Tb4 C10B 49.9(3)
Tb9 Tb4 C16 57.3(10)
Tb2 Tb4 C16 106.4(4)
Tb7 Tb4 C16 120.6(4)
N1 Tb4 C16 127.0(3)
C26 Tb4 C16 54.7(4)
C25 Tb4 C16 55.4(4)
C47 Tb4 C16 87.1(4)
C27 Tb4 C16 32.5(4)
C17 Tb4 C16 30.6(4)
C24 Tb4 C16 86.4(3)
C10B Tb4 C16 43.4(5)
Tb8 Tb5 Tb6 125.6(10)
Tb8 Tb5 Tb3 105.4(10)
Tb6 Tb5 Tb3 20.23(11)
Tb8 Tb5 N1 78.3(10)
Tb6 Tb5 N1 76.48(17)
Tb3 Tb5 N1 70.25(13)
Tb8 Tb5 C17B 109.5(10)
Tb6 Tb5 C17B 106.9(4)
Tb3 Tb5 C17B 117.6(4)
N1 Tb5 C17B 165.3(4)
Tb8 Tb5 C35 82.1(10)
Tb6 Tb5 C35 107.7(2)
Tb3 Tb5 C35 105.92(17)
N1 Tb5 C35 158.0(2)
C17B Tb5 C35 35.6(4)
Tb8 Tb5 C10 117.1(10)
Tb6 Tb5 C10 92.9(4)
Tb3 Tb5 C10 103.3(3)
N1 Tb5 C10 164.6(4)
C17B Tb5 C10 14.4(4)
C35 Tb5 C10 36.2(3)
Tb8 Tb5 C36 54.5(10)
Tb6 Tb5 C36 137.9(2)
Tb3 Tb5 C36 127.89(18)
N1 Tb5 C36 131.6(2)
C17B Tb5 C36 55.0(4)
C35 Tb5 C36 33.85(19)
C10 Tb5 C36 63.5(3)
Tb8 Tb5 C16B 96.1(10)
Tb6 Tb5 C16B 135.1(4)
Tb3 Tb5 C16B 151.2(4)
N1 Tb5 C16B 134.1(4)
C17B Tb5 C16B 34.9(5)
C35 Tb5 C16B 57.8(4)
C10 Tb5 C16B 48.9(5)
C36 Tb5 C16B 52.9(4)
Tb8 Tb5 C18B 141.0(10)
Tb6 Tb5 C18B 78.4(4)
Tb3 Tb5 C18B 94.4(3)
N1 Tb5 C18B 140.6(4)
C17B Tb5 C18B 32.4(5)
C35 Tb5 C18B 60.0(4)
C10 Tb5 C18B 24.1(4)
C36 Tb5 C18B 86.7(4)
C16B Tb5 C18B 57.2(5)
Tb8 Tb5 C9 120.7(10)
Tb6 Tb5 C9 109.4(3)
Tb3 Tb5 C9 126.8(3)
N1 Tb5 C9 140.1(3)
C17B Tb5 C9 25.2(4)
C35 Tb5 C9 60.1(3)
C10 Tb5 C9 33.6(4)
C36 Tb5 C9 70.8(3)
C16B Tb5 C9 25.8(4)
C18B Tb5 C9 32.7(4)
Tb8 Tb5 C34 82.9(10)
Tb6 Tb5 C34 80.47(18)
Tb3 Tb5 C34 74.02(14)
N1 Tb5 C34 133.04(18)
C17B Tb5 C34 61.4(4)
C35 Tb5 C34 32.91(18)
C10 Tb5 C34 53.8(3)
C36 Tb5 C34 57.39(18)
C16B Tb5 C34 90.2(4)
C18B Tb5 C34 70.4(4)
C9 Tb5 C34 86.2(3)
Tb3 Tb6 Tb5 110.2(4)
Tb3 Tb6 Tb8 93.1(5)
Tb5 Tb6 Tb8 17.2(4)
Tb3 Tb6 N1 77.6(3)
Tb5 Tb6 N1 72.98(17)
Tb8 Tb6 N1 66.4(4)
Tb3 Tb6 C19B 114.2(5)
Tb5 Tb6 C19B 104.4(4)
Tb8 Tb6 C19B 114.4(6)
N1 Tb6 C19B 167.7(4)
Tb3 Tb6 C11 116.7(4)
Tb5 Tb6 C11 93.1(4)
Tb8 Tb6 C11 102.7(5)
N1 Tb6 C11 163.4(4)
C19B Tb6 C11 11.7(5)
Tb3 Tb6 C33 82.1(3)
Tb5 Tb6 C33 103.3(2)
Tb8 Tb6 C33 103.0(4)
N1 Tb6 C33 156.2(2)
C19B Tb6 C33 35.7(4)
C11 Tb6 C33 34.8(3)
Tb3 Tb6 C20B 106.7(5)
Tb5 Tb6 C20B 134.6(5)
Tb8 Tb6 C20B 147.9(6)
N1 Tb6 C20B 141.8(4)
C19B Tb6 C20B 34.2(5)
C11 Tb6 C20B 45.9(5)
C33 Tb6 C20B 56.7(4)
Tb3 Tb6 C12 128.6(4)
Tb5 Tb6 C12 111.8(3)
Tb8 Tb6 C12 127.0(5)
N1 Tb6 C12 143.0(3)
C19B Tb6 C12 26.2(4)
C11 Tb6 C12 34.3(4)
C33 Tb6 C12 60.6(3)
C20B Tb6 C12 23.5(4)
Tb3 Tb6 C32 59.6(3)
Tb5 Tb6 C32 132.4(2)
Tb8 Tb6 C32 125.1(4)
N1 Tb6 C32 135.0(2)
C19B Tb6 C32 55.6(4)
C11 Tb6 C32 61.4(3)
C33 Tb6 C32 33.62(18)
C20B Tb6 C32 52.8(4)
C12 Tb6 C32 70.3(3)
Tb3 Tb6 C31 74.0(3)
Tb5 Tb6 C31 160.2(2)
Tb8 Tb6 C31 157.3(4)
N1 Tb6 C31 126.29(19)
C19B Tb6 C31 57.8(4)
C11 Tb6 C31 68.5(4)
C33 Tb6 C31 57.47(19)
C20B Tb6 C31 33.4(4)
C12 Tb6 C31 56.8(3)
C32 Tb6 C31 32.19(18)
Tb3 Tb6 C18B 142.5(5)
Tb5 Tb6 C18B 76.2(4)
Tb8 Tb6 C18B 90.6(5)
N1 Tb6 C18B 136.9(4)
C19B Tb6 C18B 33.4(5)
C11 Tb6 C18B 27.0(4)
C33 Tb6 C18B 60.7(4)
C20B Tb6 C18B 58.3(5)
C12 Tb6 C18B 36.5(4)
C32 Tb6 C18B 88.1(4)
C31 Tb6 C18B 88.9(3)
Tb9 Tb7 Tb4 17.9(5)
Tb9 Tb7 N1 71.5(3)
Tb4 Tb7 N1 66.48(14)
Tb9 Tb7 C22 130.1(4)
Tb4 Tb7 C22 133.0(2)
N1 Tb7 C22 158.3(2)
Tb9 Tb7 C23 94.3(4)
Tb4 Tb7 C23 99.93(19)
N1 Tb7 C23 165.8(2)
C22 Tb7 C23 35.9(2)
Tb9 Tb7 C43 137.6(4)
Tb4 Tb7 C43 126.85(19)
N1 Tb7 C43 130.7(2)
C22 Tb7 C43 33.96(18)
C23 Tb7 C43 60.2(2)
Tb9 Tb7 C21 139.3(5)
Tb4 Tb7 C21 154.3(2)
N1 Tb7 C21 133.0(2)
C22 Tb7 C21 33.99(19)
C23 Tb7 C21 58.7(2)
C43 Tb7 C21 57.90(19)
Tb9 Tb7 C24 73.0(3)
Tb4 Tb7 C24 71.95(16)
N1 Tb7 C24 136.5(2)
C22 Tb7 C24 61.1(2)
C23 Tb7 C24 32.92(18)
C43 Tb7 C24 67.95(19)
C21 Tb7 C24 90.5(2)
Tb9 Tb7 C19 85.9(6)
Tb4 Tb7 C19 100.1(3)
N1 Tb7 C19 140.5(3)
C22 Tb7 C19 54.8(3)
C23 Tb7 C19 34.1(3)
C43 Tb7 C19 87.7(3)
C21 Tb7 C19 54.3(3)
C24 Tb7 C19 58.8(3)
Tb9 Tb7 C11B 76.7(6)
Tb4 Tb7 C11B 89.8(4)
N1 Tb7 C11B 138.6(4)
C22 Tb7 C11B 60.0(4)
C23 Tb7 C11B 32.1(3)
C43 Tb7 C11B 90.6(4)
C21 Tb7 C11B 64.5(4)
C24 Tb7 C11B 50.6(4)
C19 Tb7 C11B 11.1(4)
Tb9 Tb7 C20 107.5(6)
Tb4 Tb7 C20 124.6(3)
N1 Tb7 C20 128.5(3)
C22 Tb7 C20 53.6(3)
C23 Tb7 C20 55.0(3)
C43 Tb7 C20 85.9(3)
C21 Tb7 C20 32.8(3)
C24 Tb7 C20 85.9(3)
C19 Tb7 C20 30.2(4)
C11B Tb7 C20 41.1(4)
Tb9 Tb7 C44 110.3(5)
Tb4 Tb7 C44 97.04(16)
N1 Tb7 C44 118.34(19)
C22 Tb7 C44 56.93(19)
C23 Tb7 C44 65.66(19)
C43 Tb7 C44 30.37(16)
C21 Tb7 C44 87.05(19)
C24 Tb7 C44 54.35(17)
C19 Tb7 C44 99.6(3)
C11B Tb7 C44 97.0(4)
C20 Tb7 C44 110.2(3)
Tb5 Tb8 Tb6 37.3(8)
Tb5 Tb8 Tb3 55.6(9)
Tb6 Tb8 Tb3 18.35(15)
Tb5 Tb8 N1 86.7(11)
Tb6 Tb8 N1 71.8(4)
Tb3 Tb8 N1 68.0(4)
Tb5 Tb8 C36 113.9(11)
Tb6 Tb8 C36 131.3(6)
Tb3 Tb8 C36 132.2(5)
N1 Tb8 C36 156.6(8)
Tb5 Tb8 C35 84.2(10)
Tb6 Tb8 C35 95.0(6)
Tb3 Tb8 C35 98.5(5)
N1 Tb8 C35 166.5(7)
C36 Tb8 C35 36.3(2)
Tb5 Tb8 C37 103.7(11)
Tb6 Tb8 C37 138.6(8)
Tb3 Tb8 C37 153.0(8)
N1 Tb8 C37 133.0(5)
C36 Tb8 C37 34.7(2)
C35 Tb8 C37 59.4(3)
Tb5 Tb8 C57 144.3(12)
Tb6 Tb8 C57 139.9(5)
Tb3 Tb8 C57 127.3(5)
N1 Tb8 C57 128.6(7)
C36 Tb8 C57 33.2(3)
C35 Tb8 C57 60.1(3)
C37 Tb8 C57 57.9(3)
Tb5 Tb8 C17B 58.7(10)
Tb6 Tb8 C17B 85.0(7)
Tb3 Tb8 C17B 97.8(7)
N1 Tb8 C17B 143.3(8)
C36 Tb8 C17B 55.3(4)
C35 Tb8 C17B 33.4(4)
C37 Tb8 C17B 55.3(4)
C57 Tb8 C17B 87.3(4)
Tb5 Tb8 C34 85.0(10)
Tb6 Tb8 C34 75.7(4)
Tb3 Tb8 C34 71.7(3)
N1 Tb8 C34 136.0(4)
C36 Tb8 C34 60.6(3)
C35 Tb8 C34 33.1(2)
C37 Tb8 C34 90.9(3)
C57 Tb8 C34 66.7(3)
C17B Tb8 C34 58.8(4)
Tb5 Tb8 C16B 72.0(10)
Tb6 Tb8 C16B 107.7(8)
Tb3 Tb8 C16B 124.5(9)
N1 Tb8 C16B 129.8(6)
C36 Tb8 C16B 53.9(4)
C35 Tb8 C16B 56.2(4)
C37 Tb8 C16B 31.6(4)
C57 Tb8 C16B 85.1(5)
C17B Tb8 C16B 32.8(5)
C34 Tb8 C16B 87.9(5)
Tb5 Tb8 C10 52.4(9)
Tb6 Tb8 C10 74.0(6)
Tb3 Tb8 C10 85.6(6)
N1 Tb8 C10 139.2(8)
C36 Tb8 C10 62.5(4)
C35 Tb8 C10 33.0(3)
C37 Tb8 C10 67.5(4)
C57 Tb8 C10 92.1(4)
C17B Tb8 C10 12.6(4)
C34 Tb8 C10 50.8(3)
C16B Tb8 C10 45.0(5)
Tb4 Tb9 Tb2 111.5(12)
Tb4 Tb9 Tb7 96.4(11)
Tb2 Tb9 Tb7 15.28(15)
Tb4 Tb9 N1 75.1(10)
Tb2 Tb9 N1 69.7(4)
Tb7 Tb9 N1 65.8(3)
Tb4 Tb9 C25 91.2(10)
Tb2 Tb9 C25 105.1(5)
Tb7 Tb9 C25 104.2(4)
N1 Tb9 C25 161.5(7)
Tb4 Tb9 C17 122.1(11)
Tb2 Tb9 C17 106.6(8)
Tb7 Tb9 C17 115.2(7)
N1 Tb9 C17 161.2(8)
C25 Tb9 C17 36.6(4)
Tb4 Tb9 C10B 128.4(11)
Tb2 Tb9 C10B 91.1(7)
Tb7 Tb9 C10B 99.6(7)
N1 Tb9 C10B 155.0(8)
C25 Tb9 C10B 37.3(4)
C17 Tb9 C10B 15.7(4)
Tb4 Tb9 C26 65.2(9)
Tb2 Tb9 C26 135.9(5)
Tb7 Tb9 C26 128.5(5)
N1 Tb9 C26 138.5(7)
C25 Tb9 C26 35.7(2)
C17 Tb9 C26 57.1(4)
C10B Tb9 C26 66.5(5)
Tb4 Tb9 C16 112.5(11)
Tb2 Tb9 C16 133.5(10)
Tb7 Tb9 C16 146.3(9)
N1 Tb9 C16 136.7(5)
C25 Tb9 C16 60.0(4)
C17 Tb9 C16 34.1(5)
C10B Tb9 C16 49.0(6)
C26 Tb9 C16 56.9(4)
Tb4 Tb9 C27 78.0(10)
Tb2 Tb9 C27 163.0(7)
Tb7 Tb9 C27 162.3(5)
N1 Tb9 C27 127.2(5)
C25 Tb9 C27 59.6(3)
C17 Tb9 C27 57.0(4)
C10B Tb9 C27 72.2(5)
C26 Tb9 C27 34.0(2)
C16 Tb9 C27 34.5(4)
Tb4 Tb9 C9B 135.6(11)
Tb2 Tb9 C9B 109.0(9)
Tb7 Tb9 C9B 122.5(8)
N1 Tb9 C9B 137.3(6)
C25 Tb9 C9B 61.1(4)
C17 Tb9 C9B 24.9(4)
C10B Tb9 C9B 33.7(5)
C26 Tb9 C9B 73.4(4)
C16 Tb9 C9B 24.5(4)
C27 Tb9 C9B 58.4(4)
Tb4 Tb9 C8B 106.5(11)
Tb2 Tb9 C8B 141.4(10)
Tb7 Tb9 C8B 155.4(9)
N1 Tb9 C8B 128.3(5)
C25 Tb9 C8B 67.1(5)
C17 Tb9 C8B 44.1(5)
C10B Tb9 C8B 59.1(6)
C26 Tb9 C8B 57.6(5)
C16 Tb9 C8B 10.1(5)
C27 Tb9 C8B 29.5(4)
C9B Tb9 C8B 33.0(5)
Tb8 N1 Tb7 112.7(3)
Tb8 N1 Tb4 134.6(4)
Tb7 N1 Tb4 47.67(12)
Tb8 N1 Tb3 45.6(3)
Tb7 N1 Tb3 132.7(2)
Tb4 N1 Tb3 111.65(19)
Tb8 N1 Tb2 106.8(3)
Tb7 N1 Tb2 12.33(6)
Tb4 N1 Tb2 43.97(10)
Tb3 N1 Tb2 120.70(19)
Tb8 N1 Tb5 15.0(4)
Tb7 N1 Tb5 107.94(19)
Tb4 N1 Tb5 120.5(2)
Tb3 N1 Tb5 38.36(10)
Tb2 N1 Tb5 99.55(18)
Tb8 N1 Tb6 41.8(4)
Tb7 N1 Tb6 119.31(19)
Tb4 N1 Tb6 105.34(19)
Tb3 N1 Tb6 13.72(5)
Tb2 N1 Tb6 107.49(18)
Tb5 N1 Tb6 30.53(10)
Tb8 N1 Tb1 114.2(5)
Tb7 N1 Tb1 112.66(19)
Tb4 N1 Tb1 111.15(19)
Tb3 N1 Tb1 114.60(18)
Tb2 N1 Tb1 124.5(2)
Tb5 N1 Tb1 127.6(2)
Tb6 N1 Tb1 128.0(2)
Tb8 N1 Tb9 121.2(4)
Tb7 N1 Tb9 42.7(2)
Tb4 N1 Tb9 13.9(3)
Tb3 N1 Tb9 105.5(3)
Tb2 N1 Tb9 35.5(3)
Tb5 N1 Tb9 107.7(4)
Tb6 N1 Tb9 96.8(3)
Tb1 N1 Tb9 124.5(4)
C5 C1 C18 124.9(15)
C5 C1 C2 109.3(10)
C18 C1 C2 115.3(15)
C15 C2 C1 124.2(15)
C15 C2 C3 119.3(14)
C1 C2 C3 107.1(10)
C4 C3 C12 118.1(14)
C4 C3 C2 109.9(10)
C12 C3 C2 122.7(15)
C9 C4 C3 127.5(14)
C9 C4 C5 116.4(15)
C3 C4 C5 107.5(10)
C6 C5 C1 118.3(16)
C6 C5 C4 123.8(16)
C1 C5 C4 106.1(10)
C5 C6 C7 119.2(12)
C5 C6 C20 119.2(12)
C7 C6 C20 115.3(12)
C6 C7 C39 123.2(11)
C6 C7 C8 117.0(12)
C39 C7 C8 109.1(11)
C9 C8 C7 123.9(13)
C9 C8 C37 118.9(12)
C7 C8 C37 107.0(11)
C9 C8 Tb5 68.2(7)
C7 C8 Tb5 101.2(8)
C37 C8 Tb5 70.9(6)
C9 C8 Tb8 77.9(8)
C7 C8 Tb8 100.7(9)
C37 C8 Tb8 60.2(6)
Tb5 C8 Tb8 11.1(3)
C4 C9 C8 119.0(12)
C4 C9 C10 112.5(12)
C8 C9 C10 120.8(12)
C4 C9 Tb5 96.2(7)
C8 C9 Tb5 80.9(7)
C10 C9 Tb5 66.3(6)
C4 C9 Tb8 104.7(8)
C8 C9 Tb8 73.4(8)
C10 C9 Tb8 67.2(6)
Tb5 C9 Tb8 9.4(2)
C11 C10 C9 123.6(11)
C11 C10 C35 110.0(10)
C9 C10 C35 115.2(10)
C11 C10 Tb5 86.4(8)
C9 C10 Tb5 80.1(7)
C35 C10 Tb5 69.1(5)
C11 C10 Tb8 93.1(8)
C9 C10 Tb8 83.1(7)
C35 C10 Tb8 59.1(5)
Tb5 C10 Tb8 10.5(3)
C11 C10 Tb6 61.7(7)
C9 C10 Tb6 93.4(7)
C35 C10 Tb6 81.3(5)
Tb5 C10 Tb6 24.71(13)
Tb8 C10 Tb6 32.7(3)
C10 C11 C33 110.5(10)
C10 C11 C12 120.7(11)
C33 C11 C12 119.0(11)
C10 C11 Tb6 87.4(8)
C33 C11 Tb6 73.1(6)
C12 C11 Tb6 78.2(7)
C10 C11 Tb3 92.1(8)
C33 C11 Tb3 63.2(5)
C12 C11 Tb3 83.3(7)
Tb6 C11 Tb3 9.96(8)
C10 C11 Tb5 62.7(7)
C33 C11 Tb5 82.3(6)
C12 C11 Tb5 93.0(7)
Tb6 C11 Tb5 24.80(14)
Tb3 C11 Tb5 30.22(15)
C13 C12 C3 116.7(12)
C13 C12 C11 118.5(12)
C3 C12 C11 116.7(12)
C13 C12 Tb6 78.5(7)
C3 C12 Tb6 96.5(7)
C11 C12 Tb6 67.5(6)
C13 C12 Tb3 73.0(7)
C3 C12 Tb3 104.1(7)
C11 C12 Tb3 66.5(6)
Tb6 C12 Tb3 8.03(7)
C12 C13 C31 120.4(11)
C12 C13 C14 122.0(11)
C31 C13 C14 108.3(10)
C12 C13 Tb6 70.3(6)
C31 C13 Tb6 72.4(5)
C14 C13 Tb6 99.0(8)
C12 C13 Tb3 78.7(7)
C31 C13 Tb3 62.4(5)
C14 C13 Tb3 99.7(8)
Tb6 C13 Tb3 10.22(6)
C29 C14 C15 120.2(11)
C29 C14 C13 110.4(10)
C15 C14 C13 120.9(11)
C16 C15 C2 115.0(13)
C16 C15 C14 119.3(13)
C2 C15 C14 118.3(12)
C16 C15 Tb9 54.8(8)
C2 C15 Tb9 90.8(8)
C14 C15 Tb9 97.4(8)
C15 C16 C17 126.8(14)
C15 C16 C27 119.0(13)
C17 C16 C27 104.9(11)
C15 C16 Tb9 99.0(9)
C17 C16 Tb9 65.6(7)
C27 C16 Tb9 72.9(7)
C15 C16 Tb4 103.8(9)
C17 C16 Tb4 70.1(7)
C27 C16 Tb4 62.6(6)
Tb9 C16 Tb4 10.2(3)
C18 C17 C16 116.5(11)
C18 C17 C25 120.1(10)
C16 C17 C25 113.4(11)
C18 C17 Tb9 88.0(7)
C16 C17 Tb9 80.3(8)
C25 C17 Tb9 69.8(6)
C18 C17 Tb4 97.2(7)
C16 C17 Tb4 79.3(8)
C25 C17 Tb4 62.1(5)
Tb9 C17 Tb4 9.8(3)
C18 C17 Tb2 66.4(6)
C16 C17 Tb2 101.6(8)
C25 C17 Tb2 73.1(5)
Tb9 C17 Tb2 25.2(3)
Tb4 C17 Tb2 32.31(14)
C17 C18 C1 121.8(12)
C17 C18 C19 118.1(11)
C1 C18 C19 113.9(12)
C17 C18 Tb9 59.9(6)
C1 C18 Tb9 99.5(7)
C19 C18 Tb9 87.3(7)
C17 C18 Tb2 85.2(7)
C1 C18 Tb2 97.4(7)
C19 C18 Tb2 62.2(6)
Tb9 C18 Tb2 28.3(2)
C20 C19 C18 119.4(11)
C20 C19 C23 109.9(10)
C18 C19 C23 118.7(10)
C20 C19 Tb2 78.0(7)
C18 C19 Tb2 85.2(7)
C23 C19 Tb2 71.2(5)
C20 C19 Tb7 77.2(7)
C18 C19 Tb7 93.2(7)
C23 C19 Tb7 63.8(5)
Tb2 C19 Tb7 8.83(7)
C20 C19 Tb9 100.3(8)
C18 C19 Tb9 63.1(6)
C23 C19 Tb9 74.7(6)
Tb2 C19 Tb9 25.6(2)
Tb7 C19 Tb9 31.6(2)
C19 C20 C6 123.1(12)
C19 C20 C21 109.3(10)
C6 C20 C21 120.1(10)
C19 C20 Tb2 69.3(7)
C6 C20 Tb2 97.4(7)
C21 C20 Tb2 74.4(5)
C19 C20 Tb7 72.6(7)
C6 C20 Tb7 102.9(7)
C21 C20 Tb7 65.4(5)
Tb2 C20 Tb7 9.14(7)
C5B C1B C2B 111.9(13)
C5B C1B C18B 123.6(19)
C2B C1B C18B 114.1(19)
C1B C2B C3B 107.8(12)
C1B C2B C15B 127.8(19)
C3B C2B C15B 116.8(18)
C4B C3B C2B 110.6(12)
C4B C3B C12B 114.5(17)
C2B C3B C12B 125.5(17)
C3B C4B C9B 130.2(17)
C3B C4B C5B 105.0(11)
C9B C4B C5B 115.0(17)
C1B C5B C6B 121.4(18)
C1B C5B C4B 104.4(11)
C6B C5B C4B 122.6(17)
C7B C6B C5B 117.0(16)
C7B C6B C20B 119.3(16)
C5B C6B C20B 116.6(15)
C7B C6B Tb6 98.0(10)
C5B C6B Tb6 90.1(9)
C20B C6B Tb6 56.0(8)
C6B C7B C29 119.9(14)
C6B C7B C8B 128.0(16)
C29 C7B C8B 102.9(13)
C27 C8B C9B 126.5(15)
C27 C8B C7B 112.9(15)
C9B C8B C7B 111.4(15)
C27 C8B Tb9 71.3(9)
C9B C8B Tb9 72.3(9)
C7B C8B Tb9 100.9(11)
C27 C8B Tb4 61.3(8)
C9B C8B Tb4 81.9(9)
C7B C8B Tb4 101.6(11)
Tb9 C8B Tb4 10.4(3)
C4B C9B C10B 110.3(14)
C4B C9B C8B 125.6(15)
C10B C9B C8B 115.8(15)
C4B C9B Tb9 100.1(9)
C10B C9B Tb9 66.3(8)
C8B C9B Tb9 74.7(9)
C4B C9B Tb4 106.7(9)
C10B C9B Tb4 67.0(8)
C8B C9B Tb4 68.8(9)
Tb9 C9B Tb4 7.2(3)
C11B C10B C9B 126.0(15)
C11B C10B C25 110.3(12)
C9B C10B C25 114.5(13)
C11B C10B Tb9 91.5(10)
C9B C10B Tb9 80.0(9)
C25 C10B Tb9 66.8(7)
C11B C10B Tb4 95.4(9)
C9B C10B Tb4 84.1(8)
C25 C10B Tb4 58.1(5)
Tb9 C10B Tb4 8.7(3)
C11B C10B Tb2 62.9(8)
C9B C10B Tb2 96.4(9)
C25 C10B Tb2 80.3(6)
Tb9 C10B Tb2 28.7(3)
Tb4 C10B Tb2 33.68(18)
C10B C11B C12B 119.8(14)
C10B C11B C23 110.1(13)
C12B C11B C23 120.3(13)
C10B C11B Tb2 86.8(9)
C12B C11B Tb2 80.8(8)
C23 C11B Tb2 71.1(6)
C10B C11B Tb7 91.2(9)
C12B C11B Tb7 84.8(8)
C23 C11B Tb7 62.7(6)
Tb2 C11B Tb7 8.50(8)
C10B C11B Tb9 58.6(8)
C12B C11B Tb9 96.6(9)
C23 C11B Tb9 82.5(7)
Tb2 C11B Tb9 28.2(2)
Tb7 C11B Tb9 33.1(2)
C13B C12B C11B 119.5(14)
C13B C12B C3B 114.0(14)
C11B C12B C3B 118.3(14)
C13B C12B Tb2 78.8(8)
C11B C12B Tb2 66.7(8)
C3B C12B Tb2 97.5(8)
C13B C12B Tb7 74.0(8)
C11B C12B Tb7 66.2(8)
C3B C12B Tb7 104.0(8)
Tb2 C12B Tb7 6.94(7)
C14B C13B C21 112.2(13)
C14B C13B C12B 119.2(14)
C21 C13B C12B 117.3(13)
C14B C13B Tb2 99.2(10)
C21 C13B Tb2 68.1(6)
C12B C13B Tb2 70.5(8)
C14B C13B Tb7 100.2(10)
C21 C13B Tb7 59.6(6)
C12B C13B Tb7 77.7(8)
Tb2 C13B Tb7 8.76(7)
C13B C14B C15B 126.6(16)
C13B C14B C39 108.8(13)
C15B C14B C39 116.3(14)
C16B C15B C14B 119.4(16)
C16B C15B C2B 114.5(14)
C14B C15B C2B 117.7(15)
C15B C16B C37 121.7(14)
C15B C16B C17B 122.3(14)
C37 C16B C17B 106.9(12)
C15B C16B Tb5 97.1(9)
C37 C16B Tb5 78.0(7)
C17B C16B Tb5 63.1(8)
C15B C16B Tb8 103.1(10)
C37 C16B Tb8 66.2(7)
C17B C16B Tb8 68.6(8)
Tb5 C16B Tb8 11.8(3)
C18B C17B C35 122.8(13)
C18B C17B C16B 118.1(14)
C35 C17B C16B 109.9(12)
C18B C17B Tb5 84.5(9)
C35 C17B Tb5 73.0(6)
C16B C17B Tb5 82.0(9)
C18B C17B Tb8 96.1(9)
C35 C17B Tb8 64.4(6)
C16B C17B Tb8 78.5(9)
Tb5 C17B Tb8 11.8(3)
C18B C17B Tb6 65.4(8)
C35 C17B Tb6 76.9(6)
C16B C17B Tb6 101.3(9)
Tb5 C17B Tb6 22.37(15)
Tb8 C17B Tb6 32.1(4)
C17B C18B C19B 115.2(15)
C17B C18B C1B 122.9(15)
C19B C18B C1B 115.9(15)
C17B C18B Tb5 63.1(8)
C19B C18B Tb5 84.9(8)
C1B C18B Tb5 98.0(9)
C17B C18B Tb6 85.6(9)
C19B C18B Tb6 63.2(8)
C1B C18B Tb6 95.6(9)
Tb5 C18B Tb6 25.30(15)
C17B C18B Tb3 84.6(8)
C19B C18B Tb3 58.8(7)
C1B C18B Tb3 101.1(9)
Tb5 C18B Tb3 27.44(15)
Tb6 C18B Tb3 5.96(8)
C17B C18B Tb8 56.8(8)
C19B C18B Tb8 86.6(9)
C1B C18B Tb8 103.0(9)
Tb5 C18B Tb8 6.6(2)
Tb6 C18B Tb8 30.2(3)
Tb3 C18B Tb8 31.3(2)
C20B C19B C18B 119.6(14)
C20B C19B C33 107.2(12)
C18B C19B C33 122.2(13)
C20B C19B Tb6 77.9(9)
C18B C19B Tb6 83.4(9)
C33 C19B Tb6 74.6(6)
C20B C19B Tb3 77.1(9)
C18B C19B Tb3 92.8(9)
C33 C19B Tb3 65.4(6)
Tb6 C19B Tb3 10.45(9)
C20B C19B Tb5 98.7(10)
C18B C19B Tb5 64.7(8)
C33 C19B Tb5 76.9(6)
Tb6 C19B Tb5 22.76(16)
Tb3 C19B Tb5 29.38(17)
C19B C20B C31 112.3(13)
C19B C20B C6B 121.8(15)
C31 C20B C6B 116.9(14)
C19B C20B Tb6 67.8(9)
C31 C20B Tb6 77.7(7)
C6B C20B Tb6 94.0(9)
C19B C20B Tb3 71.6(9)
C31 C20B Tb3 67.3(6)
C6B C20B Tb3 100.6(9)
Tb6 C20B Tb3 10.69(8)
C13B C21 C22 127.3(8)
C13B C21 C40 103.3(8)
C22 C21 C40 121.2(5)
C13B C21 C20 22.8(7)
C22 C21 C20 104.6(7)
C40 C21 C20 123.3(7)
C13B C21 Tb7 91.4(7)
C22 C21 Tb7 65.6(3)
C40 C21 Tb7 88.1(4)
C20 C21 Tb7 81.8(5)
C13B C21 Tb2 81.5(6)
C22 C21 Tb2 70.6(3)
C40 C21 Tb2 92.7(4)
C20 C21 Tb2 71.8(5)
Tb7 C21 Tb2 10.18(5)
C43 C22 C21 117.3(5)
C43 C22 C23 118.1(5)
C21 C22 C23 113.8(5)
C43 C22 Tb7 80.3(3)
C21 C22 Tb7 80.4(4)
C23 C22 Tb7 76.0(3)
C43 C22 Tb2 90.2(3)
C21 C22 Tb2 77.0(3)
C23 C22 Tb2 69.6(3)
Tb7 C22 Tb2 9.97(6)
C24 C23 C11B 104.3(8)
C24 C23 C22 120.6(5)
C11B C23 C22 121.4(8)
C24 C23 C19 123.0(7)
C11B C23 C19 20.1(7)
C22 C23 C19 102.3(7)
C24 C23 Tb2 83.0(4)
C11B C23 Tb2 74.4(7)
C22 C23 Tb2 75.9(3)
C19 C23 Tb2 72.4(5)
C24 C23 Tb7 81.4(4)
C11B C23 Tb7 85.2(7)
C22 C23 Tb7 68.1(3)
C19 C23 Tb7 82.0(5)
Tb2 C23 Tb7 10.86(6)
C24 C23 Tb9 62.0(4)
C11B C23 Tb9 68.8(7)
C22 C23 Tb9 99.8(4)
C19 C23 Tb9 76.0(6)
Tb2 C23 Tb9 25.78(17)
Tb7 C23 Tb9 31.75(18)
C23 C24 C25 113.4(5)
C23 C24 C45 120.0(5)
C25 C24 C45 118.2(5)
C23 C24 Tb7 65.7(3)
C25 C24 Tb7 93.1(4)
C45 C24 Tb7 82.8(3)
C23 C24 Tb9 89.1(5)
C25 C24 Tb9 59.3(4)
C45 C24 Tb9 92.2(5)
Tb7 C24 Tb9 34.8(2)
C23 C24 Tb4 98.3(4)
C25 C24 Tb4 61.6(3)
C45 C24 Tb4 81.6(3)
Tb7 C24 Tb4 37.95(10)
Tb9 C24 Tb4 11.5(3)
C23 C24 Tb2 64.4(3)
C25 C24 Tb2 84.8(4)
C45 C24 Tb2 91.6(3)
Tb7 C24 Tb2 9.91(5)
Tb9 C24 Tb2 29.0(2)
Tb4 C24 Tb2 35.01(9)
C26 C25 C17 103.2(7)
C26 C25 C24 121.1(6)
C17 C25 C24 126.3(7)
C26 C25 C10B 127.4(8)
C17 C25 C10B 25.4(6)
C24 C25 C10B 101.9(8)
C26 C25 Tb9 77.1(5)
C17 C25 Tb9 73.6(6)
C24 C25 Tb9 87.4(4)
C10B C25 Tb9 75.9(7)
C26 C25 Tb4 67.5(4)
C17 C25 Tb4 85.0(5)
C24 C25 Tb4 85.5(4)
C10B C25 Tb4 89.0(6)
Tb9 C25 Tb4 13.1(3)
C26 C25 Tb2 100.7(4)
C17 C25 Tb2 78.6(5)
C24 C25 Tb2 65.5(3)
C10B C25 Tb2 69.2(6)
Tb9 C25 Tb2 26.1(2)
Tb4 C25 Tb2 33.24(10)
C47 C26 C25 120.0(6)
C47 C26 C27 118.2(6)
C25 C26 C27 112.2(6)
C47 C26 Tb4 81.7(4)
C25 C26 Tb4 76.0(4)
C27 C26 Tb4 81.1(4)
C47 C26 Tb9 93.9(5)
C25 C26 Tb9 67.3(4)
C27 C26 Tb9 77.4(4)
Tb4 C26 Tb9 12.5(3)
C8B C27 C26 123.3(10)
C8B C27 C28 107.2(10)
C26 C27 C28 120.0(6)
C8B C27 C16 17.5(10)
C26 C27 C16 106.0(8)
C28 C27 C16 123.2(8)
C8B C27 Tb4 91.0(9)
C26 C27 Tb4 63.5(3)
C28 C27 Tb4 87.4(4)
C16 C27 Tb4 84.8(6)
C8B C27 Tb9 79.2(9)
C26 C27 Tb9 68.6(4)
C28 C27 Tb9 93.9(4)
C16 C27 Tb9 72.7(7)
Tb4 C27 Tb9 12.2(3)
C49 C28 C29 119.5(6)
C49 C28 C27 122.2(6)
C29 C28 C27 111.3(5)
C49 C28 Tb4 81.0(3)
C29 C28 Tb4 103.5(4)
C27 C28 Tb4 61.4(3)
C49 C28 Tb9 90.4(4)
C29 C28 Tb9 96.6(4)
C27 C28 Tb9 57.0(4)
Tb4 C28 Tb9 9.8(2)
C14 C29 C30 105.7(8)
C14 C29 C28 125.9(8)
C30 C29 C28 121.1(6)
C14 C29 C7B 20.8(8)
C30 C29 C7B 125.6(9)
C28 C29 C7B 105.6(8)
C29 C30 C51 119.7(5)
C29 C30 C31 111.1(5)
C51 C30 C31 121.3(5)
C29 C30 Tb3 100.6(4)
C51 C30 Tb3 82.0(3)
C31 C30 Tb3 60.9(3)
C13 C31 C32 124.8(7)
C13 C31 C20B 23.6(7)
C32 C31 C20B 101.6(8)
C13 C31 C30 104.4(7)
C32 C31 C30 121.8(5)
C20B C31 C30 126.0(8)
C13 C31 Tb3 87.6(6)
C32 C31 Tb3 66.8(3)
C20B C31 Tb3 80.1(7)
C30 C31 Tb3 88.4(4)
C13 C31 Tb6 76.3(5)
C32 C31 Tb6 72.6(3)
C20B C31 Tb6 68.9(7)
C30 C31 Tb6 93.4(4)
Tb3 C31 Tb6 11.46(5)
C31 C32 C53 116.4(5)
C31 C32 C33 114.1(5)
C53 C32 C33 117.5(5)
C31 C32 Tb3 79.0(3)
C53 C32 Tb3 81.6(4)
C33 C32 Tb3 74.2(3)
C31 C32 Tb6 75.2(3)
C53 C32 Tb6 92.5(4)
C33 C32 Tb6 67.5(3)
Tb3 C32 Tb6 10.98(5)
C11 C33 C32 123.1(7)
C11 C33 C19B 19.4(8)
C32 C33 C19B 104.4(8)
C11 C33 C34 104.4(7)
C32 C33 C34 120.3(5)
C19B C33 C34 122.3(8)
C11 C33 Tb3 84.5(6)
C32 C33 Tb3 70.3(3)
C19B C33 Tb3 80.9(6)
C34 C33 Tb3 81.9(3)
C11 C33 Tb6 72.1(6)
C32 C33 Tb6 78.9(3)
C19B C33 Tb6 69.7(6)
C34 C33 Tb6 84.4(3)
Tb3 C33 Tb6 12.35(5)
C11 C33 Tb5 68.2(6)
C32 C33 Tb5 99.1(4)
C19B C33 Tb5 73.7(6)
C34 C33 Tb5 65.4(3)
Tb3 C33 Tb5 28.86(8)
Tb6 C33 Tb5 22.52(8)
C35 C34 C55 120.1(5)
C35 C34 C33 111.3(5)
C55 C34 C33 120.4(5)
C35 C34 Tb3 91.8(3)
C55 C34 Tb3 85.3(3)
C33 C34 Tb3 64.4(3)
C35 C34 Tb8 61.7(4)
C55 C34 Tb8 84.8(5)
C33 C34 Tb8 95.2(5)
Tb3 C34 Tb8 36.3(3)
C35 C34 Tb5 61.8(3)
C55 C34 Tb5 94.6(3)
C33 C34 Tb5 84.2(3)
Tb3 C34 Tb5 30.87(8)
Tb8 C34 Tb5 12.1(3)
C35 C34 Tb6 82.7(3)
C55 C34 Tb6 95.2(3)
C33 C34 Tb6 62.7(3)
Tb3 C34 Tb6 11.03(4)
Tb8 C34 Tb6 33.3(3)
Tb5 C34 Tb6 24.58(8)
C17B C35 C36 104.1(8)
C17B C35 C34 125.7(8)
C36 C35 C34 120.1(5)
C17B C35 C10 23.7(6)
C36 C35 C10 127.3(7)
C34 C35 C10 103.7(7)
C17B C35 Tb8 82.2(7)
C36 C35 Tb8 69.3(5)
C34 C35 Tb8 85.2(4)
C10 C35 Tb8 87.9(7)
C17B C35 Tb5 71.5(6)
C36 C35 Tb5 80.7(4)
C34 C35 Tb5 85.3(3)
C10 C35 Tb5 74.7(5)
Tb8 C35 Tb5 13.7(4)
C17B C35 Tb6 74.5(6)
C36 C35 Tb6 101.0(4)
C34 C35 Tb6 67.7(3)
C10 C35 Tb6 68.3(5)
Tb8 C35 Tb6 31.8(4)
Tb5 C35 Tb6 22.02(8)
C17B C35 Tb3 84.1(6)
C36 C35 Tb3 99.9(4)
C34 C35 Tb3 59.9(3)
C10 C35 Tb3 76.7(5)
Tb8 C35 Tb3 32.3(3)
Tb5 C35 Tb3 26.37(8)
Tb6 C35 Tb3 9.60(4)
C57 C36 C37 118.5(6)
C57 C36 C35 119.6(5)
C37 C36 C35 113.1(5)
C57 C36 Tb8 84.3(5)
C37 C36 Tb8 81.3(4)
C35 C36 Tb8 74.4(5)
C57 C36 Tb5 95.2(4)
C37 C36 Tb5 79.3(3)
C35 C36 Tb5 65.4(3)
Tb8 C36 Tb5 11.5(4)
C16B C37 C36 105.9(8)
C16B C37 C38 123.4(8)
C36 C37 C38 119.9(5)
C16B C37 C8 19.0(8)
C36 C37 C8 124.5(8)
C38 C37 C8 106.1(7)
C16B C37 Tb8 82.2(8)
C36 C37 Tb8 64.1(4)
C38 C37 Tb8 89.1(4)
C8 C37 Tb8 88.9(7)
C16B C37 Tb5 70.6(7)
C36 C37 Tb5 69.0(3)
C38 C37 Tb5 95.5(4)
C8 C37 Tb5 77.8(6)
Tb8 C37 Tb5 11.6(3)
C59 C38 C39 121.4(5)
C59 C38 C37 121.2(5)
C39 C38 C37 110.0(5)
C59 C38 Tb8 82.4(4)
C39 C38 Tb8 101.5(5)
C37 C38 Tb8 60.1(4)
C38 C39 C7 107.7(7)
C38 C39 C40 121.4(5)
C7 C39 C40 123.6(8)
C38 C39 C14B 128.0(9)
C7 C39 C14B 21.3(8)
C40 C39 C14B 102.8(8)
C39 C40 C21 112.8(5)
C39 C40 C41 117.8(5)
C21 C40 C41 121.9(5)
C39 C40 Tb7 102.5(4)
C21 C40 Tb7 61.4(3)
C41 C40 Tb7 81.1(3)
C39 C40 Tb2 96.1(4)
C21 C40 Tb2 58.7(3)
C41 C40 Tb2 88.8(3)
Tb7 C40 Tb2 8.35(5)
C42 C41 C40 114.3(5)
C42 C41 C60 119.1(5)
C40 C41 C60 122.3(5)
C42 C41 Tb7 71.0(3)
C40 C41 Tb7 70.2(3)
C60 C41 Tb7 108.0(4)
C63 C42 C41 121.2(5)
C63 C42 C43 108.1(5)
C41 C42 C43 122.9(5)
C63 C42 Tb7 102.9(4)
C41 C42 Tb7 80.9(3)
C43 C42 Tb7 60.7(3)
C22 C43 C44 122.0(5)
C22 C43 C42 121.5(5)
C44 C43 C42 107.6(5)
C22 C43 Tb7 65.7(3)
C44 C43 Tb7 87.5(3)
C42 C43 Tb7 89.3(3)
C22 C43 Tb2 60.3(3)
C44 C43 Tb2 89.7(3)
C42 C43 Tb2 93.5(3)
Tb7 C43 Tb2 5.57(7)
C43 C44 C64 108.3(5)
C43 C44 C45 121.0(5)
C64 C44 C45 121.4(5)
C43 C44 Tb7 62.1(3)
C64 C44 Tb7 104.1(4)
C45 C44 Tb7 76.0(3)
C46 C45 C44 116.3(5)
C46 C45 C24 119.0(5)
C44 C45 C24 117.5(5)
C46 C45 Tb4 73.8(3)
C44 C45 Tb4 103.8(4)
C24 C45 Tb4 67.4(3)
C46 C45 Tb7 103.9(4)
C44 C45 Tb7 74.5(3)
C24 C45 Tb7 66.2(3)
Tb4 C45 Tb7 35.12(9)
C45 C46 C66 121.8(5)
C45 C46 C47 120.2(5)
C66 C46 C47 108.0(5)
C45 C46 Tb4 76.8(3)
C66 C46 Tb4 102.7(4)
C47 C46 Tb4 60.9(3)
C26 C47 C46 121.1(5)
C26 C47 C48 122.2(6)
C46 C47 C48 106.8(5)
C26 C47 Tb4 64.1(3)
C46 C47 Tb4 88.2(4)
C48 C47 Tb4 88.8(4)
C26 C47 Tb9 57.0(4)
C46 C47 Tb9 90.6(4)
C48 C47 Tb9 94.9(4)
Tb4 C47 Tb9 7.5(2)
C67 C48 C49 122.3(6)
C67 C48 C47 109.2(5)
C49 C48 C47 120.1(5)
C67 C48 Tb4 102.8(4)
C49 C48 Tb4 79.5(3)
C47 C48 Tb4 60.1(3)
C28 C49 C50 122.0(5)
C28 C49 C48 116.3(5)
C50 C49 C48 116.8(5)
C28 C49 Tb4 70.4(3)
C50 C49 Tb4 107.1(4)
C48 C49 Tb4 71.3(3)
C49 C50 C69 122.2(5)
C49 C50 C51 116.5(5)
C69 C50 C51 118.8(5)
C52 C51 C30 116.7(5)
C52 C51 C50 118.2(5)
C30 C51 C50 121.0(5)
C52 C51 Tb3 73.1(3)
C30 C51 Tb3 70.0(3)
C50 C51 Tb3 107.4(4)
C71 C52 C51 122.6(5)
C71 C52 C53 108.1(5)
C51 C52 C53 121.3(5)
C71 C52 Tb3 103.8(4)
C51 C52 Tb3 79.1(3)
C53 C52 Tb3 60.7(3)
C54 C53 C32 122.7(5)
C54 C53 C52 106.7(5)
C32 C53 C52 121.7(5)
C54 C53 Tb3 88.9(3)
C32 C53 Tb3 64.7(3)
C52 C53 Tb3 89.4(3)
C54 C53 Tb6 91.5(3)
C32 C53 Tb6 58.8(3)
C52 C53 Tb6 93.9(3)
Tb3 C53 Tb6 6.02(5)
C53 C54 C72 108.9(5)
C53 C54 C55 120.6(5)
C72 C54 C55 120.4(5)
C53 C54 Tb3 61.7(3)
C72 C54 Tb3 104.0(4)
C55 C54 Tb3 75.4(3)
C56 C55 C54 117.4(5)
C56 C55 C34 117.4(5)
C54 C55 C34 117.7(5)
C56 C55 Tb8 75.4(5)
C54 C55 Tb8 103.6(4)
C34 C55 Tb8 64.9(4)
C56 C55 Tb3 103.7(4)
C54 C55 Tb3 75.9(3)
C34 C55 Tb3 64.5(3)
Tb8 C55 Tb3 32.9(3)
C57 C56 C74 107.9(5)
C57 C56 C55 120.6(5)
C74 C56 C55 121.4(5)
C57 C56 Tb8 61.3(4)
C74 C56 Tb8 103.8(4)
C55 C56 Tb8 75.8(4)
C36 C57 C56 121.8(6)
C36 C57 C58 121.5(5)
C56 C57 C58 107.5(5)
C36 C57 Tb8 62.5(4)
C56 C57 Tb8 89.2(4)
C58 C57 Tb8 90.9(4)
C36 C57 Tb5 57.2(3)
C56 C57 Tb5 89.8(4)
C58 C57 Tb5 96.5(4)
Tb8 C57 Tb5 6.2(3)
C75 C58 C59 123.1(5)
C75 C58 C57 107.9(5)
C59 C58 C57 120.1(5)
C75 C58 Tb8 103.0(4)
C59 C58 Tb8 79.2(4)
C57 C58 Tb8 59.3(3)
C58 C59 C38 117.8(5)
C58 C59 C60 117.7(5)
C38 C59 C60 120.1(5)
C58 C59 Tb8 73.3(4)
C38 C59 Tb8 69.8(4)
C60 C59 Tb8 107.2(4)
C41 C60 C61 120.1(5)
C41 C60 C59 116.9(5)
C61 C60 C59 120.0(5)
C60 C61 C62 119.5(5)
C60 C61 C76 118.4(5)
C62 C61 C76 117.6(5)
C60 C61 Tb1 107.4(4)
C62 C61 Tb1 71.2(3)
C76 C61 Tb1 71.4(3)
C63 C62 C79 116.0(5)
C63 C62 C61 117.9(5)
C79 C62 C61 120.5(5)
C63 C62 Tb1 103.3(4)
C79 C62 Tb1 67.2(3)
C61 C62 Tb1 77.7(3)
C42 C63 C62 122.0(5)
C42 C63 C64 108.2(5)
C62 C63 C64 122.1(5)
C65 C64 C44 121.4(5)
C65 C64 C63 119.0(5)
C44 C64 C63 107.2(5)
C66 C65 C80 118.7(5)
C66 C65 C64 117.4(5)
C80 C65 C64 117.7(5)
C65 C66 C46 121.7(5)
C65 C66 C67 119.2(5)
C46 C66 C67 107.3(5)
C48 C67 C68 123.0(6)
C48 C67 C66 108.4(5)
C68 C67 C66 121.4(5)
C67 C68 C81 116.0(5)
C67 C68 C69 118.0(5)
C81 C68 C69 120.2(5)
C67 C68 Tb1 103.2(4)
C81 C68 Tb1 67.1(3)
C69 C68 Tb1 77.2(3)
C70 C69 C50 120.4(5)
C70 C69 C68 117.7(5)
C50 C69 C68 117.3(5)
C70 C69 Tb1 71.7(3)
C50 C69 Tb1 106.8(4)
C68 C69 Tb1 71.2(3)
C83 C70 C69 121.1(6)
C83 C70 C71 114.2(5)
C69 C70 C71 119.0(6)
C83 C70 Tb1 66.7(3)
C69 C70 Tb1 78.1(3)
C71 C70 Tb1 103.2(4)
C52 C71 C70 120.7(5)
C52 C71 C72 108.8(5)
C70 C71 C72 122.6(5)
C73 C72 C54 121.9(5)
C73 C72 C71 119.5(5)
C54 C72 C71 107.0(5)
C72 C73 C74 118.8(5)
C72 C73 C84 118.1(5)
C74 C73 C84 116.7(5)
C73 C74 C56 120.1(5)
C73 C74 C75 120.2(5)
C56 C74 C75 107.6(5)
C58 C75 C76 122.1(6)
C58 C75 C74 108.7(5)
C76 C75 C74 121.7(5)
C75 C76 C77 117.0(5)
C75 C76 C61 118.4(5)
C77 C76 C61 118.9(5)
C75 C76 Tb1 103.5(4)
C77 C76 Tb1 67.0(3)
C61 C76 Tb1 77.1(3)
C78 C77 C76 122.3(6)
C78 C77 C84 105.2(5)
C76 C77 C84 118.5(6)
C78 C77 Tb1 72.7(4)
C76 C77 Tb1 81.7(4)
C84 C77 Tb1 77.3(4)
C82 C78 C77 110.1(6)
C82 C78 C79 107.7(6)
C77 C78 C79 120.0(6)
C82 C78 Tb1 72.8(4)
C77 C78 Tb1 74.7(4)
C79 C78 Tb1 74.1(4)
C62 C79 C80 119.0(6)
C62 C79 C78 120.4(6)
C80 C79 C78 107.0(5)
C62 C79 Tb1 81.4(4)
C80 C79 Tb1 78.4(4)
C78 C79 Tb1 72.5(4)
C65 C80 C79 121.7(5)
C65 C80 C81 120.1(5)
C79 C80 C81 108.7(5)
C65 C80 Tb1 98.9(4)
C79 C80 Tb1 69.4(3)
C81 C80 Tb1 69.4(3)
C68 C81 C82 120.1(6)
C68 C81 C80 120.1(6)
C82 C81 C80 105.6(5)
C68 C81 Tb1 81.6(4)
C82 C81 Tb1 71.7(4)
C80 C81 Tb1 78.1(3)
C78 C82 C81 110.2(6)
C78 C82 C83 109.1(6)
C81 C82 C83 120.4(6)
C78 C82 Tb1 74.3(4)
C81 C82 Tb1 75.0(4)
C83 C82 Tb1 74.6(4)
C70 C83 C82 120.2(6)
C70 C83 C84 120.4(6)
C82 C83 C84 105.7(5)
C70 C83 Tb1 81.8(4)
C82 C83 Tb1 72.0(4)
C84 C83 Tb1 78.2(4)
C73 C84 C83 120.6(6)
C73 C84 C77 121.2(6)
C83 C84 C77 109.1(5)
C73 C84 Tb1 99.2(4)
C83 C84 Tb1 69.5(3)
C77 C84 Tb1 69.7(3)
N4 Ni1 N5 178.03(16)
N4 Ni1 N3 90.17(17)
N5 Ni1 N3 90.00(17)
N4 Ni1 N2 89.78(17)
N5 Ni1 N2 89.97(17)
N3 Ni1 N2 177.48(17)
C96 N2 C99 104.0(4)
C96 N2 Ni1 128.2(3)
C99 N2 Ni1 127.8(3)
C86 N3 C89 103.6(4)
C86 N3 Ni1 128.4(3)
C89 N3 Ni1 128.0(3)
C91 N4 C94 104.9(4)
C91 N4 Ni1 127.2(3)
C94 N4 Ni1 127.8(3)
C101 N5 C104 104.5(4)
C101 N5 Ni1 128.1(3)
C104 N5 Ni1 127.4(3)
C104 C85 C86 124.2(5)
C104 C85 H85A 117.9
C86 C85 H85A 117.9
N3 C86 C85 124.3(5)
N3 C86 C87 111.3(4)
C85 C86 C87 124.4(5)
C88 C87 C86 106.7(5)
C88 C87 C105 129.1(5)
C86 C87 C105 124.3(5)
C87 C88 C89 106.9(4)
C87 C88 C107 128.9(5)
C89 C88 C107 124.2(5)
C90 C89 N3 123.7(5)
C90 C89 C88 124.8(5)
N3 C89 C88 111.5(4)
C91 C90 C89 125.6(5)
C91 C90 H90A 117.2
C89 C90 H90A 117.2
C90 C91 N4 125.3(5)
C90 C91 C92 123.7(5)
N4 C91 C92 110.9(4)
C93 C92 C91 106.8(5)
C93 C92 C109 128.9(5)
C91 C92 C109 124.2(5)
C92 C93 C94 106.8(5)
C92 C93 C111 129.1(5)
C94 C93 C111 123.8(5)
C95 C94 N4 125.4(5)
C95 C94 C93 124.1(5)
N4 C94 C93 110.5(4)
C94 C95 C96 124.3(5)
C94 C95 H95A 117.8
C96 C95 H95A 117.8
N2 C96 C95 124.5(5)
N2 C96 C97 111.4(4)
C95 C96 C97 124.1(5)
C98 C97 C96 106.5(4)
C98 C97 C113 128.9(5)
C96 C97 C113 124.6(5)
C97 C98 C99 106.9(4)
C97 C98 C115 128.3(5)
C99 C98 C115 124.8(5)
C100 C99 N2 124.3(5)
C100 C99 C98 124.4(5)
N2 C99 C98 111.3(4)
C101 C100 C99 125.0(5)
C101 C100 H100 117.5
C99 C100 H100 117.5
C100 C101 N5 124.6(5)
C100 C101 C102 124.2(5)
N5 C101 C102 111.1(4)
C103 C102 C101 106.4(4)
C103 C102 C117 130.0(5)
C101 C102 C117 123.4(5)
C102 C103 C104 107.3(5)
C102 C103 C119 128.0(5)
C104 C103 C119 124.6(5)
C85 C104 N5 125.6(5)
C85 C104 C103 123.8(5)
N5 C104 C103 110.6(4)
C87 C105 C106 114.7(4)
C87 C105 H10A 108.6
C106 C105 H10A 108.6
C87 C105 H10B 108.6
C106 C105 H10B 108.6
H10A C105 H10B 107.6
C105 C106 H10C 109.5
C105 C106 H10D 109.5
H10C C106 H10D 109.5
C105 C106 H10E 109.5
H10C C106 H10E 109.5
H10D C106 H10E 109.5
C88 C107 C108 113.5(4)
C88 C107 H10F 108.9
C108 C107 H10F 108.9
C88 C107 H10G 108.9
C108 C107 H10G 108.9
H10F C107 H10G 107.7
C107 C108 H10H 109.5
C107 C108 H10I 109.5
H10H C108 H10I 109.5
C107 C108 H10J 109.5
H10H C108 H10J 109.5
H10I C108 H10J 109.5
C92 C109 C110 111.7(4)
C92 C109 H10K 109.3
C110 C109 H10K 109.3
C92 C109 H10L 109.3
C110 C109 H10L 109.3
H10K C109 H10L 107.9
C109 C110 H11A 109.5
C109 C110 H11B 109.5
H11A C110 H11B 109.5
C109 C110 H11C 109.5
H11A C110 H11C 109.5
H11B C110 H11C 109.5
C93 C111 C112 112.1(4)
C93 C111 H11D 109.2
C112 C111 H11D 109.2
C93 C111 H11E 109.2
C112 C111 H11E 109.2
H11D C111 H11E 107.9
C111 C112 H11F 109.5
C111 C112 H11G 109.5
H11F C112 H11G 109.5
C111 C112 H11H 109.5
H11F C112 H11H 109.5
H11G C112 H11H 109.5
C97 C113 C114 113.4(4)
C97 C113 H11I 108.9
C114 C113 H11I 108.9
C97 C113 H11J 108.9
C114 C113 H11J 108.9
H11I C113 H11J 107.7
C113 C114 H11K 109.5
C113 C114 H11L 109.5
H11K C114 H11L 109.5
C113 C114 H11M 109.5
H11K C114 H11M 109.5
H11L C114 H11M 109.5
C98 C115 C116 113.1(4)
C98 C115 H11N 109.0
C116 C115 H11N 109.0
C98 C115 H11O 109.0
C116 C115 H11O 109.0
H11N C115 H11O 107.8
C115 C116 H11P 109.5
C115 C116 H11Q 109.5
H11P C116 H11Q 109.5
C115 C116 H11R 109.5
H11P C116 H11R 109.5
H11Q C116 H11R 109.5
C102 C117 C118 114.5(4)
C102 C117 H11S 108.6
C118 C117 H11S 108.6
C102 C117 H11T 108.6
C118 C117 H11T 108.6
H11S C117 H11T 107.6
C117 C118 H11U 109.5
C117 C118 H11V 109.5
H11U C118 H11V 109.5
C117 C118 H11W 109.5
H11U C118 H11W 109.5
H11V C118 H11W 109.5
C103 C119 C120 113.0(4)
C103 C119 H11X 109.0
C120 C119 H11X 109.0
C103 C119 H11Y 109.0
C120 C119 H11Y 109.0
H11X C119 H11Y 107.8
C119 C120 H12A 109.5
C119 C120 H12B 109.5
H12A C120 H12B 109.5
C119 C120 H12C 109.5
H12A C120 H12C 109.5
H12B C120 H12C 109.5
C122 C121 C126 120.7(6)
C122 C121 H12D 119.7
C126 C121 H12D 119.7
C121 C122 C123 120.4(6)
C121 C122 H12E 119.8
C123 C122 H12E 119.8
C122 C123 C124 119.4(5)
C122 C123 H12F 120.3
C124 C123 H12F 120.3
C125 C124 C123 120.2(6)
C125 C124 H12G 119.9
C123 C124 H12G 119.9
C124 C125 C126 119.3(5)
C124 C125 H12H 120.4
C126 C125 H12H 120.4
C121 C126 C125 120.0(5)
C121 C126 H12I 120.0
C125 C126 H12I 120.0
C128 C127 C132 118.9(7)
C128 C127 H12J 120.6
C132 C127 H12J 120.6
C127 C128 C129 121.2(7)
C127 C128 H12K 119.4
C129 C128 H12K 119.4
C130 C129 C128 119.4(7)
C130 C129 H12L 120.3
C128 C129 H12L 120.3
C131 C130 C129 122.5(7)
C131 C130 H130 118.8
C129 C130 H130 118.8
C130 C131 C132 118.9(7)
C130 C131 H131 120.5
C132 C131 H131 120.5
C127 C132 C131 119.2(7)
C127 C132 H132 120.4
C131 C132 H132 120.4

loop_
_geom_bond_atom_site_label_1
_geom_bond_atom_site_label_2
_geom_bond_distance
Tb1 N1 2.182(4)
Tb1 C82 2.483(6)
Tb1 C78 2.502(6)
Tb1 C83 2.517(6)
Tb1 C79 2.523(6)
Tb1 C81 2.526(6)
Tb1 C77 2.527(6)
Tb1 C84 2.630(6)
Tb1 C80 2.640(6)
Tb1 C62 2.707(6)
Tb1 C68 2.712(6)
Tb1 C70 2.713(6)
Tb2 Tb9 1.320(9)
Tb2 Tb4 1.591(2)
Tb2 N1 2.130(4)
Tb2 C23 2.406(6)
Tb2 C19 2.423(12)
Tb2 C11B 2.450(15)
Tb2 C22 2.489(6)
Tb2 C20 2.534(11)
Tb2 C21 2.570(6)
Tb2 C12B 2.633(13)
Tb2 C24 2.647(6)
Tb2 C18 2.730(11)
Tb3 Tb6 0.5149(17)
Tb3 Tb5 1.398(2)
Tb3 Tb8 1.633(12)
Tb3 N1 2.120(4)
Tb3 C32 2.333(6)
Tb3 C33 2.385(6)
Tb3 C31 2.491(6)
Tb3 C53 2.553(6)
Tb3 C19B 2.589(15)
Tb3 C34 2.619(6)
Tb3 C20B 2.660(16)
Tb3 C11 2.660(13)
Tb4 Tb9 0.528(13)
Tb4 Tb7 1.709(3)
Tb4 N1 2.120(4)
Tb4 C26 2.218(6)
Tb4 C25 2.331(6)
Tb4 C47 2.440(6)
Tb4 C27 2.448(6)
Tb4 C17 2.628(12)
Tb4 C24 2.642(6)
Tb4 C10B 2.743(15)
Tb4 C16 2.745(15)
Tb5 Tb8 0.552(15)
Tb5 Tb6 1.134(3)
Tb5 N1 2.134(4)
Tb5 C17B 2.308(14)
Tb5 C35 2.328(6)
Tb5 C10 2.404(12)
Tb5 C36 2.526(6)
Tb5 C16B 2.563(16)
Tb5 C18B 2.577(14)
Tb5 C9 2.587(11)
Tb5 C34 2.632(6)
Tb6 Tb8 1.523(14)
Tb6 N1 2.170(5)
Tb6 C19B 2.335(15)
Tb6 C11 2.389(13)
Tb6 C33 2.401(6)
Tb6 C20B 2.466(16)
Tb6 C12 2.531(11)
Tb6 C32 2.550(6)
Tb6 C31 2.583(6)
Tb6 C18B 2.599(14)
Tb7 Tb9 1.568(8)
Tb7 N1 2.109(5)
Tb7 C22 2.303(6)
Tb7 C23 2.408(7)
Tb7 C43 2.490(6)
Tb7 C21 2.494(6)
Tb7 C24 2.613(6)
Tb7 C19 2.658(13)
Tb7 C11B 2.700(15)
Tb7 C20 2.716(12)
Tb7 C44 2.815(6)
Tb8 N1 2.093(9)
Tb8 C36 2.250(12)
Tb8 C35 2.317(10)
Tb8 C37 2.474(11)
Tb8 C57 2.525(16)
Tb8 C17B 2.546(18)
Tb8 C34 2.622(10)
Tb8 C16B 2.679(18)
Tb8 C10 2.700(17)
Tb9 N1 2.193(9)
Tb9 C25 2.259(10)
Tb9 C17 2.309(15)
Tb9 C10B 2.384(18)
Tb9 C26 2.387(11)
Tb9 C16 2.500(17)
Tb9 C27 2.502(10)
Tb9 C9B 2.564(18)
Tb9 C8B 2.60(2)
C1 C5 1.434(18)
C1 C18 1.445(16)
C1 C2 1.448(18)
C2 C15 1.426(15)
C2 C3 1.448(17)
C3 C4 1.402(17)
C3 C12 1.444(15)
C4 C9 1.394(16)
C4 C5 1.510(17)
C5 C6 1.381(16)
C6 C7 1.423(17)
C6 C20 1.436(16)
C7 C39 1.427(14)
C7 C8 1.460(19)
C8 C9 1.427(18)
C8 C37 1.464(16)
C9 C10 1.453(16)
C10 C11 1.390(17)
C10 C35 1.472(14)
C11 C33 1.431(14)
C11 C12 1.458(17)
C12 C13 1.395(16)
C13 C31 1.408(13)
C13 C14 1.448(17)
C14 C29 1.375(14)
C14 C15 1.433(17)
C15 C16 1.352(19)
C16 C17 1.421(19)
C16 C27 1.482(17)
C17 C18 1.418(16)
C17 C25 1.436(13)
C18 C19 1.477(16)
C19 C20 1.401(17)
C19 C23 1.506(14)
C20 C21 1.485(13)
C1B C5B 1.38(2)
C1B C2B 1.40(2)
C1B C18B 1.46(2)
C2B C3B 1.40(2)
C2B C15B 1.436(19)
C3B C4B 1.40(2)
C3B C12B 1.503(19)
C4B C9B 1.412(19)
C4B C5B 1.56(2)
C5B C6B 1.392(18)
C6B C7B 1.37(2)
C6B C20B 1.49(2)
C7B C29 1.489(18)
C7B C8B 1.52(2)
C8B C27 1.301(19)
C8B C9B 1.47(2)
C9B C10B 1.44(2)
C10B C11B 1.39(2)
C10B C25 1.490(16)
C11B C12B 1.43(2)
C11B C23 1.438(16)
C12B C13B 1.43(2)
C13B C14B 1.39(2)
C13B C21 1.403(15)
C14B C15B 1.40(2)
C14B C39 1.465(18)
C15B C16B 1.40(2)
C16B C37 1.418(18)
C16B C17B 1.48(2)
C17B C18B 1.39(2)
C17B C35 1.416(15)
C18B C19B 1.44(2)
C19B C20B 1.42(2)
C19B C33 1.454(16)
C20B C31 1.455(18)
C21 C22 1.414(8)
C21 C40 1.441(8)
C22 C43 1.411(7)
C22 C23 1.455(8)
C23 C24 1.436(8)
C24 C25 1.440(8)
C24 C45 1.471(8)
C25 C26 1.428(8)
C26 C47 1.387(8)
C26 C27 1.434(8)
C27 C28 1.447(8)
C28 C49 1.419(8)
C28 C29 1.427(8)
C29 C30 1.418(8)
C30 C51 1.424(8)
C30 C31 1.458(8)
C31 C32 1.423(8)
C32 C53 1.432(8)
C32 C33 1.439(7)
C33 C34 1.467(7)
C34 C35 1.435(7)
C34 C55 1.460(7)
C35 C36 1.425(8)
C36 C57 1.390(8)
C36 C37 1.423(8)
C37 C38 1.460(8)
C38 C59 1.414(8)
C38 C39 1.416(8)
C39 C40 1.433(8)
C40 C41 1.452(8)
C41 C42 1.423(7)
C41 C60 1.453(8)
C42 C63 1.420(7)
C42 C43 1.427(7)
C43 C44 1.424(7)
C44 C64 1.430(7)
C44 C45 1.437(7)
C45 C46 1.426(7)
C46 C66 1.427(8)
C46 C47 1.437(8)
C47 C48 1.452(8)
C48 C67 1.379(8)
C48 C49 1.449(8)
C49 C50 1.446(8)
C50 C69 1.467(8)
C50 C51 1.476(8)
C51 C52 1.422(8)
C52 C71 1.401(8)
C52 C53 1.455(8)
C53 C54 1.424(7)
C54 C72 1.428(8)
C54 C55 1.435(7)
C55 C56 1.432(8)
C56 C57 1.417(8)
C56 C74 1.431(8)
C57 C58 1.463(8)
C58 C75 1.388(8)
C58 C59 1.414(8)
C59 C60 1.481(8)
C60 C61 1.462(7)
C61 C62 1.476(8)
C61 C76 1.497(8)
C62 C63 1.428(8)
C62 C79 1.429(8)
C63 C64 1.435(7)
C64 C65 1.423(7)
C65 C66 1.408(8)
C65 C80 1.411(8)
C66 C67 1.459(8)
C67 C68 1.417(8)
C68 C81 1.423(8)
C68 C69 1.502(8)
C69 C70 1.437(8)
C70 C83 1.432(8)
C70 C71 1.441(8)
C71 C72 1.442(8)
C72 C73 1.395(8)
C73 C74 1.427(8)
C73 C84 1.430(8)
C74 C75 1.444(8)
C75 C76 1.413(8)
C76 C77 1.428(8)
C77 C78 1.411(8)
C77 C84 1.468(8)
C78 C82 1.410(8)
C78 C79 1.442(8)
C79 C80 1.436(8)
C80 C81 1.447(8)
C81 C82 1.433(8)
C82 C83 1.435(8)
C83 C84 1.436(8)
Ni1 N4 1.958(4)
Ni1 N5 1.958(4)
Ni1 N3 1.960(4)
Ni1 N2 1.963(4)
N2 C96 1.380(6)
N2 C99 1.391(6)
N3 C86 1.380(6)
N3 C89 1.391(6)
N4 C91 1.377(6)
N4 C94 1.388(6)
N5 C101 1.381(6)
N5 C104 1.385(6)
C85 C104 1.367(7)
C85 C86 1.381(7)
C85 H85A 0.9500
C86 C87 1.459(7)
C87 C88 1.339(7)
C87 C105 1.502(7)
C88 C89 1.445(7)
C88 C107 1.499(7)
C89 C90 1.364(7)
C90 C91 1.360(7)
C90 H90A 0.9500
C91 C92 1.456(7)
C92 C93 1.350(7)
C92 C109 1.488(7)
C93 C94 1.458(7)
C93 C111 1.491(7)
C94 C95 1.356(7)
C95 C96 1.385(7)
C95 H95A 0.9500
C96 C97 1.449(7)
C97 C98 1.354(7)
C97 C113 1.500(7)
C98 C99 1.441(7)
C98 C115 1.494(7)
C99 C100 1.372(7)
C100 C101 1.371(7)
C100 H100 0.9500
C101 C102 1.461(7)
C102 C103 1.339(7)
C102 C117 1.479(7)
C103 C104 1.458(7)
C103 C119 1.507(7)
C105 C106 1.525(7)
C105 H10A 0.9900
C105 H10B 0.9900
C106 H10C 0.9800
C106 H10D 0.9800
C106 H10E 0.9800
C107 C108 1.521(7)
C107 H10F 0.9900
C107 H10G 0.9900
C108 H10H 0.9800
C108 H10I 0.9800
C108 H10J 0.9800
C109 C110 1.532(7)
C109 H10K 0.9900
C109 H10L 0.9900
C110 H11A 0.9800
C110 H11B 0.9800
C110 H11C 0.9800
C111 C112 1.536(7)
C111 H11D 0.9900
C111 H11E 0.9900
C112 H11F 0.9800
C112 H11G 0.9800
C112 H11H 0.9800
C113 C114 1.534(7)
C113 H11I 0.9900
C113 H11J 0.9900
C114 H11K 0.9800
C114 H11L 0.9800
C114 H11M 0.9800
C115 C116 1.529(7)
C115 H11N 0.9900
C115 H11O 0.9900
C116 H11P 0.9800
C116 H11Q 0.9800
C116 H11R 0.9800
C117 C118 1.521(6)
C117 H11S 0.9900
C117 H11T 0.9900
C118 H11U 0.9800
C118 H11V 0.9800
C118 H11W 0.9800
C119 C120 1.532(7)
C119 H11X 0.9900
C119 H11Y 0.9900
C120 H12A 0.9800
C120 H12B 0.9800
C120 H12C 0.9800
C121 C122 1.356(8)
C121 C126 1.367(8)
C121 H12D 0.9500
C122 C123 1.375(8)
C122 H12E 0.9500
C123 C124 1.397(7)
C123 H12F 0.9500
C124 C125 1.362(7)
C124 H12G 0.9500
C125 C126 1.397(8)
C125 H12H 0.9500
C126 H12I 0.9500
C127 C128 1.356(9)
C127 C132 1.383(11)
C127 H12J 0.9500
C128 C129 1.366(8)
C128 H12K 0.9500
C129 C130 1.347(9)
C129 H12L 0.9500
C130 C131 1.322(10)
C130 H130 0.9500
C131 C132 1.416(11)
C131 H131 0.9500
C132 H132 0.9500
